data_4105315
loop_
_publ_author_name
'Matthias Scheibitz'
'Haiyan Li'
'Jan Schnorr'
'Alejandro S\'anchez Perucha'
'Michael Bolte'
'Hans-Wolfram Lerner'
'Frieder J\"akle'
'Matthias Wagner'

_publ_section_title
;
 Ferrocenylhydridoborates: Synthesis, Structural Characterization, and
 Application to the Preparation of Ferrocenylborane Polymers
;
_journal_name_full 'Journal of the American Chemical Society'
_journal_page_first 16319
_journal_page_last 16329
_journal_paper_doi 10.1021/ja906575s
_journal_volume 131
_journal_year 2009
_chemical_formula_sum 'C41.33 H81.33 B4 Fe2 Li4 O5.33'
_chemical_formula_weight 846.43
_chemical_name_systematic ?
_space_group_IT_number 2
_symmetry_cell_setting triclinic
_symmetry_space_group_name_Hall '-P 1'
_symmetry_space_group_name_H-M 'P -1'
_atom_sites_solution_hydrogens geom
_atom_sites_solution_primary direct
_atom_sites_solution_secondary difmap
_audit_creation_method SHELXL-97
_cell_angle_alpha 103.324(16)
_cell_angle_beta 92.741(16)
_cell_angle_gamma 99.274(16)
_cell_formula_units_Z 3
_cell_length_a 14.798(3)
_cell_length_b 15.367(3)
_cell_length_c 17.476(4)
_cell_measurement_reflns_used 8818
_cell_measurement_temperature 173(2)
_cell_measurement_theta_max 25.5
_cell_measurement_theta_min 3.6
_cell_volume 3801.6(14)
_computing_cell_refinement 'X-Area (Stoe & Cie, 2001)'
_computing_data_collection 'X-Area (Stoe & Cie, 2001)'
_computing_data_reduction 'X-Area (Stoe & Cie, 2001)'
_computing_molecular_graphics 'XP in SHELXTL-Plus (Sheldrick, 1991)'
_computing_publication_material SHELXL97
_computing_structure_refinement 'SHELXL97 (Sheldrick, 1997) '
_computing_structure_solution 'SHELXS97 (Sheldrick, 1990) '
_diffrn_ambient_temperature 173(2)
_diffrn_measured_fraction_theta_full 0.937
_diffrn_measured_fraction_theta_max 0.911
_diffrn_measurement_device_type 'STOE IPDS II two-circle-diffractometer'
_diffrn_measurement_method \w
_diffrn_radiation_monochromator graphite
_diffrn_radiation_source 'fine-focus sealed tube'
_diffrn_radiation_type MoK\a
_diffrn_radiation_wavelength 0.71073
_diffrn_reflns_av_R_equivalents 0.1060
_diffrn_reflns_av_sigmaI/netI 0.2410
_diffrn_reflns_limit_h_max 17
_diffrn_reflns_limit_h_min -18
_diffrn_reflns_limit_k_max 18
_diffrn_reflns_limit_k_min -18
_diffrn_reflns_limit_l_max 21
_diffrn_reflns_limit_l_min -21
_diffrn_reflns_number 26134
_diffrn_reflns_theta_full 25.00
_diffrn_reflns_theta_max 25.95
_diffrn_reflns_theta_min 3.75
_diffrn_standards_decay_% 0
_diffrn_standards_interval_time 0
_diffrn_standards_number 0
_exptl_absorpt_coefficient_mu 0.609
_exptl_absorpt_correction_T_max 0.8016
_exptl_absorpt_correction_T_min 0.7587
_exptl_absorpt_correction_type multi-scan
_exptl_absorpt_process_details 'MULABS (Spek, 1990; Blessing, 1995)'
_exptl_crystal_colour orange
_exptl_crystal_density_diffrn 1.109
_exptl_crystal_description block
_exptl_crystal_F_000 1368
_exptl_crystal_size_max 0.48
_exptl_crystal_size_mid 0.45
_exptl_crystal_size_min 0.38
_refine_diff_density_max 0.318
_refine_diff_density_min -0.346
_refine_diff_density_rms 0.051
_refine_ls_extinction_method none
_refine_ls_goodness_of_fit_ref 0.667
_refine_ls_hydrogen_treatment mixed
_refine_ls_matrix_type full
_refine_ls_number_parameters 800
_refine_ls_number_reflns 13536
_refine_ls_number_restraints 0
_refine_ls_restrained_S_all 0.667
_refine_ls_R_factor_all 0.1554
_refine_ls_R_factor_gt 0.0535
_refine_ls_shift/su_max 0.001
_refine_ls_shift/su_mean 0.000
_refine_ls_structure_factor_coef Fsqd
_refine_ls_weighting_details 'calc w=1/[\s^2^(Fo^2^)+(0.0011P)^2^+0.0000P] where P=(Fo^2^+2Fc^2^)/3'
_refine_ls_weighting_scheme calc
_refine_ls_wR_factor_gt 0.0790
_refine_ls_wR_factor_ref 0.1018
_reflns_number_gt 5036
_reflns_number_total 13536
_reflns_threshold_expression I>2\s(I)
_cod_data_source_file ja906575s_si_003.cif
_cod_data_source_block wa291
_cod_database_code 4105315

loop_
_symmetry_equiv_pos_as_xyz
'x, y, z'
'-x, -y, -z'

loop_
_atom_site_label
_atom_site_type_symbol
_atom_site_fract_x
_atom_site_fract_y
_atom_site_fract_z
_atom_site_U_iso_or_equiv
_atom_site_adp_type
_atom_site_occupancy
_atom_site_symmetry_multiplicity
_atom_site_calc_flag
_atom_site_refinement_flags
_atom_site_disorder_assembly
_atom_site_disorder_group
Fe1 Fe 1.19317(5) 0.78091(4) 0.25518(4) 0.03250(19) Uani 1 1 d . . .
Fe2 Fe 0.61290(5) 0.84855(5) 0.11579(5) 0.0456(2) Uani 1 1 d . . .
B1 B 1.0461(5) 0.9286(4) 0.2641(4) 0.057(2) Uani 1 1 d . . .
H1A H 1.0470 0.9929 0.2887 0.086 Uiso 1 1 calc R . .
H1B H 0.9931 0.8915 0.2795 0.086 Uiso 1 1 calc R . .
H1C H 1.0417 0.9192 0.2066 0.086 Uiso 1 1 calc R . .
B2 B 1.0012(4) 0.6957(4) 0.1341(4) 0.0422(16) Uani 1 1 d . . .
H2A H 1.0059 0.7483 0.1109 0.063 Uiso 1 1 calc R . .
H2B H 0.9612 0.7034 0.1774 0.063 Uiso 1 1 calc R . .
H2C H 0.9752 0.6404 0.0937 0.063 Uiso 1 1 calc R . .
B3 B 0.8347(4) 0.9440(4) 0.1435(4) 0.0439(16) Uani 1 1 d . . .
H3A H 0.8640 0.8997 0.1080 0.066 Uiso 1 1 calc R . .
H3B H 0.8339 0.9304 0.1956 0.066 Uiso 1 1 calc R . .
H3C H 0.8695 1.0053 0.1485 0.066 Uiso 1 1 calc R . .
B4 B 0.7490(4) 0.7226(3) 0.1802(4) 0.0429(15) Uani 1 1 d . . .
H4A H 0.7429 0.6623 0.1912 0.064 Uiso 1 1 calc R . .
H4B H 0.7818 0.7683 0.2258 0.064 Uiso 1 1 calc R . .
H4C H 0.7835 0.7235 0.1337 0.064 Uiso 1 1 calc R . .
Li1 Li 0.9352(6) 1.0449(5) 0.2634(6) 0.051(2) Uani 1 1 d . . .
Li2 Li 0.8379(6) 0.6031(5) 0.1244(5) 0.044(2) Uani 1 1 d . . .
Li3 Li 1.1109(6) 0.8420(5) 0.1451(5) 0.048(2) Uani 1 1 d . . .
Li4 Li 0.8960(6) 0.8209(6) 0.1828(6) 0.044(2) Uani 1 1 d . . .
C11 C 1.1379(3) 0.8999(3) 0.2926(3) 0.0379(12) Uani 1 1 d . . .
C12 C 1.1471(4) 0.8551(3) 0.3546(3) 0.0451(13) Uani 1 1 d . . .
H12 H 1.0982 0.8337 0.3825 0.054 Uiso 1 1 calc R . .
C13 C 1.2394(4) 0.8473(3) 0.3682(3) 0.0484(15) Uani 1 1 d . . .
H13 H 1.2627 0.8203 0.4069 0.058 Uiso 1 1 calc R . .
C14 C 1.2918(4) 0.8860(3) 0.3154(3) 0.0491(15) Uani 1 1 d . . .
H14 H 1.3560 0.8896 0.3111 0.059 Uiso 1 1 calc R . .
C15 C 1.2289(4) 0.9185(3) 0.2696(3) 0.0432(14) Uani 1 1 d . . .
H15 H 1.2452 0.9487 0.2292 0.052 Uiso 1 1 calc R . .
C21 C 1.1002(3) 0.6874(3) 0.1671(3) 0.0329(12) Uani 1 1 d . . .
C22 C 1.1179(4) 0.6527(3) 0.2364(3) 0.0412(14) Uani 1 1 d . . .
H22 H 1.0727 0.6337 0.2689 0.049 Uiso 1 1 calc R . .
C23 C 1.2138(4) 0.6520(3) 0.2476(3) 0.0416(13) Uani 1 1 d . . .
H23 H 1.2428 0.6318 0.2882 0.050 Uiso 1 1 calc R . .
C24 C 1.2579(3) 0.6857(3) 0.1895(3) 0.0412(13) Uani 1 1 d . . .
H24 H 1.3220 0.6936 0.1835 0.049 Uiso 1 1 calc R . .
C25 C 1.1884(3) 0.7062(3) 0.1403(3) 0.0387(13) Uani 1 1 d . . .
H25 H 1.2000 0.7297 0.0952 0.046 Uiso 1 1 calc R . .
C31 C 0.7344(4) 0.9387(3) 0.1091(3) 0.0426(13) Uani 1 1 d . . .
C32 C 0.6639(4) 0.9845(3) 0.1421(4) 0.0509(16) Uani 1 1 d . . .
H32 H 0.6703 1.0242 0.1933 0.061 Uiso 1 1 calc R . .
C33 C 0.5830(4) 0.9642(4) 0.0898(5) 0.068(2) Uani 1 1 d . . .
H33 H 0.5275 0.9868 0.0993 0.081 Uiso 1 1 calc R . .
C34 C 0.6015(4) 0.9033(5) 0.0203(5) 0.075(2) Uani 1 1 d . . .
H34 H 0.5609 0.8774 -0.0260 0.089 Uiso 1 1 calc R . .
C35 C 0.6932(4) 0.8885(4) 0.0339(4) 0.0578(16) Uani 1 1 d . . .
H35 H 0.7229 0.8497 -0.0032 0.069 Uiso 1 1 calc R . .
C41 C 0.6504(4) 0.7447(3) 0.1636(3) 0.0444(14) Uani 1 1 d . . .
C42 C 0.5999(4) 0.8021(3) 0.2145(4) 0.0593(17) Uani 1 1 d . . .
H42 H 0.6226 0.8371 0.2660 0.071 Uiso 1 1 calc R . .
C43 C 0.5128(4) 0.8003(4) 0.1785(5) 0.069(2) Uani 1 1 d . . .
H43 H 0.4671 0.8321 0.2018 0.083 Uiso 1 1 calc R . .
C44 C 0.5048(4) 0.7444(4) 0.1036(5) 0.073(2) Uani 1 1 d . . .
H44 H 0.4531 0.7313 0.0658 0.088 Uiso 1 1 calc R . .
C45 C 0.5893(4) 0.7096(4) 0.0931(4) 0.0592(17) Uani 1 1 d . . .
H45 H 0.6026 0.6695 0.0466 0.071 Uiso 1 1 calc R . .
C101 C 1.1357(7) 1.1834(9) 0.1973(7) 0.198(7) Uani 1 1 d . . .
H10A H 1.2022 1.2033 0.2094 0.297 Uiso 1 1 calc R . .
H10B H 1.1125 1.2193 0.1636 0.297 Uiso 1 1 calc R . .
H10C H 1.1228 1.1190 0.1696 0.297 Uiso 1 1 calc R . .
C102 C 1.0921(6) 1.1958(5) 0.2679(5) 0.103(3) Uani 1 1 d . . .
H10D H 1.1070 1.2610 0.2956 0.123 Uiso 1 1 calc R . .
H10E H 1.1183 1.1613 0.3022 0.123 Uiso 1 1 calc R . .
O103 O 0.9947(3) 1.1687(2) 0.2591(3) 0.0690(12) Uani 1 1 d . . .
C104 C 0.9445(7) 1.2363(4) 0.2459(5) 0.101(3) Uani 1 1 d . . .
H10F H 0.9580 1.2496 0.1944 0.121 Uiso 1 1 calc R . .
H10G H 0.9654 1.2928 0.2875 0.121 Uiso 1 1 calc R . .
C105 C 0.8461(6) 1.2090(5) 0.2461(5) 0.106(3) Uani 1 1 d . . .
H10H H 0.8150 1.2578 0.2368 0.159 Uiso 1 1 calc R . .
H10I H 0.8321 1.1971 0.2973 0.159 Uiso 1 1 calc R . .
H10J H 0.8247 1.1538 0.2043 0.159 Uiso 1 1 calc R . .
C201 C 0.7181(9) 1.0443(10) 0.3935(6) 0.209(7) Uani 1 1 d . . .
H20A H 0.6653 0.9988 0.3980 0.313 Uiso 1 1 calc R . .
H20B H 0.7023 1.0751 0.3528 0.313 Uiso 1 1 calc R . .
H20C H 0.7341 1.0889 0.4443 0.313 Uiso 1 1 calc R . .
C202 C 0.7926(9) 1.0018(8) 0.3730(7) 0.165(5) Uani 1 1 d . . .
H20D H 0.7747 0.9561 0.3223 0.198 Uiso 1 1 calc R . .
H20E H 0.8057 0.9688 0.4135 0.198 Uiso 1 1 calc R . .
O203 O 0.8788(4) 1.0625(3) 0.3649(3) 0.0829(14) Uani 1 1 d . . .
C204 C 0.9225(14) 1.1098(16) 0.4391(8) 0.298(13) Uani 1 1 d . . .
H20F H 0.8830 1.1548 0.4589 0.358 Uiso 1 1 calc R . .
H20G H 0.9125 1.0648 0.4716 0.358 Uiso 1 1 calc R . .
C205 C 0.9977(9) 1.1496(11) 0.4611(9) 0.221(9) Uani 1 1 d . . .
H20H H 1.0026 1.1727 0.5186 0.331 Uiso 1 1 calc R . .
H20I H 1.0112 1.2007 0.4362 0.331 Uiso 1 1 calc R . .
H20J H 1.0418 1.1086 0.4468 0.331 Uiso 1 1 calc R . .
C301 C 0.9035(7) 0.3778(5) 0.0893(5) 0.124(3) Uani 1 1 d . . .
H30A H 0.9530 0.3443 0.0724 0.186 Uiso 1 1 calc R . .
H30B H 0.8767 0.3959 0.0443 0.186 Uiso 1 1 calc R . .
H30C H 0.8559 0.3389 0.1093 0.186 Uiso 1 1 calc R . .
C302 C 0.9390(6) 0.4555(5) 0.1492(6) 0.111(3) Uani 1 1 d . . .
H30D H 0.9879 0.4941 0.1290 0.133 Uiso 1 1 calc R . .
H30E H 0.9672 0.4369 0.1941 0.133 Uiso 1 1 calc R . .
O303 O 0.8686(3) 0.5083(2) 0.1770(2) 0.0633(12) Uani 1 1 d . . .
C304 C 0.8391(6) 0.4995(4) 0.2508(4) 0.090(2) Uani 1 1 d . . .
H30F H 0.8551 0.4430 0.2614 0.108 Uiso 1 1 calc R . .
H30G H 0.7713 0.4935 0.2483 0.108 Uiso 1 1 calc R . .
C305 C 0.8795(5) 0.5759(4) 0.3163(4) 0.074(2) Uani 1 1 d . . .
H30H H 0.8562 0.5656 0.3656 0.110 Uiso 1 1 calc R . .
H30I H 0.8628 0.6320 0.3070 0.110 Uiso 1 1 calc R . .
H30J H 0.9465 0.5814 0.3203 0.110 Uiso 1 1 calc R . .
C401 C 0.7994(8) 0.6273(6) -0.0737(6) 0.161(5) Uani 1 1 d . . .
H40A H 0.8300 0.6356 -0.1206 0.241 Uiso 1 1 calc R . .
H40B H 0.8198 0.6811 -0.0301 0.241 Uiso 1 1 calc R . .
H40C H 0.7327 0.6191 -0.0853 0.241 Uiso 1 1 calc R . .
C402 C 0.8225(6) 0.5481(5) -0.0515(4) 0.089(2) Uani 1 1 d . . .
H40D H 0.8899 0.5559 -0.0406 0.107 Uiso 1 1 calc R . .
H40E H 0.8026 0.4939 -0.0958 0.107 Uiso 1 1 calc R . .
O403 O 0.7780(3) 0.5345(2) 0.0178(2) 0.0605(11) Uani 1 1 d . . .
C404 C 0.6866(5) 0.4852(4) -0.0002(4) 0.080(2) Uani 1 1 d . . .
H40F H 0.6865 0.4292 -0.0417 0.096 Uiso 1 1 calc R . .
H40G H 0.6479 0.5225 -0.0215 0.096 Uiso 1 1 calc R . .
C405 C 0.6472(6) 0.4611(5) 0.0668(5) 0.108(3) Uani 1 1 d . . .
H40H H 0.5844 0.4276 0.0511 0.161 Uiso 1 1 calc R . .
H40I H 0.6458 0.5163 0.1078 0.161 Uiso 1 1 calc R . .
H40J H 0.6842 0.4228 0.0875 0.161 Uiso 1 1 calc R . .
C501 C 1.3149(5) 0.8419(5) -0.0088(5) 0.089(2) Uani 1 1 d . . .
H50A H 1.3823 0.8545 -0.0038 0.134 Uiso 1 1 calc R . .
H50B H 1.2919 0.8573 -0.0566 0.134 Uiso 1 1 calc R . .
H50C H 1.2933 0.7773 -0.0122 0.134 Uiso 1 1 calc R . .
C502 C 1.2813(4) 0.8960(4) 0.0595(4) 0.0663(19) Uani 1 1 d . . .
H50D H 1.3046 0.9609 0.0623 0.080 Uiso 1 1 calc R . .
H50E H 1.3083 0.8821 0.1073 0.080 Uiso 1 1 calc R . .
O503 O 1.1808(3) 0.8839(2) 0.0624(2) 0.0597(11) Uani 1 1 d . . .
C504 C 1.1404(5) 0.9241(5) 0.0085(5) 0.089(2) Uani 1 1 d . . .
H50F H 1.1705 0.9120 -0.0413 0.107 Uiso 1 1 calc R . .
H50G H 1.1508 0.9907 0.0302 0.107 Uiso 1 1 calc R . .
C505 C 1.0421(5) 0.8904(5) -0.0084(5) 0.089(2) Uani 1 1 d . . .
H50H H 1.0172 0.9195 -0.0471 0.133 Uiso 1 1 calc R . .
H50I H 1.0115 0.9045 0.0403 0.133 Uiso 1 1 calc R . .
H50J H 1.0313 0.8244 -0.0300 0.133 Uiso 1 1 calc R . .
Fe3 Fe 0.19803(5) 0.52844(4) 0.46489(5) 0.0383(2) Uani 1 1 d . . .
B5 B 0.4198(4) 0.5941(4) 0.5358(3) 0.0373(14) Uani 1 1 d . . .
H5A H 0.4480 0.6231 0.5894 0.056 Uiso 1 1 calc R . .
H5B H 0.4561 0.6185 0.4976 0.056 Uiso 1 1 calc R . .
H5C H 0.4180 0.5283 0.5254 0.056 Uiso 1 1 calc R . .
B6 B 0.3253(4) 0.3773(4) 0.3729(4) 0.0454(16) Uani 1 1 d . . .
H6A H 0.3138 0.3153 0.3395 0.068 Uiso 1 1 calc R . .
H6B H 0.3627 0.3793 0.4213 0.068 Uiso 1 1 calc R . .
H6C H 0.3580 0.4187 0.3443 0.068 Uiso 1 1 calc R . .
Li5 Li 0.4671(6) 0.4965(5) 0.4132(5) 0.043(2) Uani 1 1 d . . .
Li6 Li 0.5662(6) 0.7223(6) 0.6187(6) 0.050(2) Uani 1 1 d . . .
C51 C 0.3188(3) 0.6138(3) 0.5276(3) 0.0326(11) Uani 1 1 d . . .
C52 C 0.2462(3) 0.6017(3) 0.5769(3) 0.0448(14) Uani 1 1 d . . .
H52 H 0.2501 0.5769 0.6217 0.054 Uiso 1 1 calc R . .
C53 C 0.1676(4) 0.6315(3) 0.5504(4) 0.0529(16) Uani 1 1 d . . .
H53 H 0.1111 0.6303 0.5740 0.064 Uiso 1 1 calc R . .
C54 C 0.1878(4) 0.6630(3) 0.4832(4) 0.0471(15) Uani 1 1 d . . .
H54 H 0.1477 0.6872 0.4528 0.057 Uiso 1 1 calc R . .
C55 C 0.2807(4) 0.6520(3) 0.4686(3) 0.0435(14) Uani 1 1 d . . .
H55 H 0.3121 0.6678 0.4262 0.052 Uiso 1 1 calc R . .
C61 C 0.2298(3) 0.4073(3) 0.3951(3) 0.0350(13) Uani 1 1 d . . .
C62 C 0.1789(3) 0.3909(3) 0.4580(3) 0.0403(13) Uani 1 1 d . . .
H62 H 0.1990 0.3633 0.4977 0.048 Uiso 1 1 calc R . .
C63 C 0.0924(4) 0.4215(3) 0.4539(4) 0.0553(17) Uani 1 1 d . . .
H63 H 0.0458 0.4180 0.4892 0.066 Uiso 1 1 calc R . .
C64 C 0.0912(4) 0.4574(4) 0.3875(4) 0.0587(18) Uani 1 1 d . . .
H64 H 0.0427 0.4834 0.3694 0.070 Uiso 1 1 calc R . .
C65 C 0.1742(4) 0.4486(3) 0.3515(4) 0.0493(15) Uani 1 1 d . . .
H65 H 0.1900 0.4677 0.3051 0.059 Uiso 1 1 calc R . .
C601 C 0.4470(7) 0.5339(6) 0.2042(5) 0.125(3) Uani 1 1 d . . .
H60A H 0.4550 0.4717 0.2035 0.187 Uiso 1 1 calc R . .
H60B H 0.4934 0.5607 0.1741 0.187 Uiso 1 1 calc R . .
H60C H 0.3855 0.5330 0.1803 0.187 Uiso 1 1 calc R . .
C602 C 0.4579(5) 0.5889(5) 0.2870(4) 0.081(2) Uani 1 1 d . . .
H60D H 0.4820 0.6531 0.2880 0.097 Uiso 1 1 calc R . .
H60E H 0.3970 0.5861 0.3084 0.097 Uiso 1 1 calc R . .
O603 O 0.5190(3) 0.5570(2) 0.3358(2) 0.0555(10) Uani 1 1 d . . .
C604 C 0.6151(5) 0.5842(5) 0.3288(5) 0.087(2) Uani 1 1 d . . .
H60F H 0.6240 0.5862 0.2734 0.104 Uiso 1 1 calc R . .
H60G H 0.6491 0.5384 0.3419 0.104 Uiso 1 1 calc R . .
C605 C 0.6535(5) 0.6740(6) 0.3810(4) 0.101(3) Uani 1 1 d . . .
H60H H 0.6310 0.6779 0.4333 0.152 Uiso 1 1 calc R . .
H60I H 0.6342 0.7217 0.3586 0.152 Uiso 1 1 calc R . .
H60J H 0.7207 0.6821 0.3857 0.152 Uiso 1 1 calc R . .
C701 C 0.7427(5) 0.8627(5) 0.5804(6) 0.119(3) Uani 1 1 d . . .
H70A H 0.7933 0.9086 0.5727 0.178 Uiso 1 1 calc R . .
H70B H 0.7508 0.8025 0.5506 0.178 Uiso 1 1 calc R . .
H70C H 0.7424 0.8636 0.6366 0.178 Uiso 1 1 calc R . .
C702 C 0.6585(5) 0.8819(4) 0.5532(6) 0.103(3) Uani 1 1 d . . .
H70D H 0.6516 0.9431 0.5832 0.123 Uiso 1 1 calc R . .
H70E H 0.6608 0.8834 0.4970 0.123 Uiso 1 1 calc R . .
O703 O 0.5804(3) 0.8191(2) 0.5602(3) 0.0729(13) Uani 1 1 d . . .
C704 C 0.4924(6) 0.8432(6) 0.5352(8) 0.134(4) Uani 1 1 d . . .
H70F H 0.4409 0.8006 0.5479 0.161 Uiso 1 1 calc R . .
H70G H 0.4886 0.9051 0.5659 0.161 Uiso 1 1 calc R . .
C705 C 0.4816(10) 0.8406(11) 0.4542(9) 0.246(10) Uani 1 1 d . . .
H70H H 0.4218 0.8559 0.4415 0.369 Uiso 1 1 calc R . .
H70I H 0.4848 0.7794 0.4233 0.369 Uiso 1 1 calc R . .
H70J H 0.5307 0.8846 0.4415 0.369 Uiso 1 1 calc R . .
C801 C 0.4204(13) 0.6965(8) 0.7918(8) 0.254(9) Uani 1 1 d . . .
H80A H 0.3588 0.6808 0.8053 0.380 Uiso 0.523(14) 1 d PR A 1
H80B H 0.4415 0.6423 0.7653 0.380 Uiso 0.523(14) 1 d PR A 1
H80C H 0.4600 0.7255 0.8389 0.380 Uiso 0.523(14) 1 d PR A 1
H80D H 0.4112 0.6678 0.8348 0.380 Uiso 0.477(14) 1 d PR A 2
H80E H 0.3855 0.7447 0.7971 0.380 Uiso 0.477(14) 1 d PR A 2
H80F H 0.4005 0.6525 0.7428 0.380 Uiso 0.477(14) 1 d PR A 2
C82' C 0.4183(9) 0.7585(9) 0.7369(8) 0.075(5) Uani 0.523(14) 1 d P A 1
H82A H 0.3973 0.8153 0.7626 0.090 Uiso 0.523(14) 1 calc PR A 1
H82B H 0.3782 0.7283 0.6879 0.090 Uiso 0.523(14) 1 calc PR A 1
C82" C 0.545(4) 0.743(3) 0.7908(19) 0.31(4) Uani 0.477(14) 1 d P A 2
H82C H 0.5702 0.7913 0.8381 0.371 Uiso 0.477(14) 1 calc PR A 2
H82D H 0.5837 0.6952 0.7804 0.371 Uiso 0.477(14) 1 calc PR A 2
O803 O 0.5220(3) 0.7769(3) 0.7201(3) 0.0951(18) Uani 1 1 d . . .
C84' C 0.5747(16) 0.822(4) 0.790(2) 0.42(5) Uani 0.523(14) 1 d P A 1
H84A H 0.5314 0.8464 0.8272 0.501 Uiso 0.523(14) 1 calc PR A 1
H84B H 0.5988 0.7751 0.8109 0.501 Uiso 0.523(14) 1 calc PR A 1
C85' C 0.633(5) 0.878(2) 0.795(2) 0.40(4) Uani 0.523(14) 1 d P A 1
H85A H 0.6567 0.9008 0.8504 0.594 Uiso 0.523(14) 1 calc PR A 1
H85B H 0.6125 0.9265 0.7750 0.594 Uiso 0.523(14) 1 calc PR A 1
H85C H 0.6813 0.8551 0.7638 0.594 Uiso 0.523(14) 1 calc PR A 1
C84" C 0.478(3) 0.8433(19) 0.733(3) 0.30(3) Uani 0.477(14) 1 d P A 2
H84C H 0.4475 0.8425 0.7824 0.356 Uiso 0.477(14) 1 calc PR A 2
H84D H 0.4290 0.8314 0.6898 0.356 Uiso 0.477(14) 1 calc PR A 2
C85" C 0.5333(13) 0.9437(9) 0.7422(13) 0.129(10) Uani 0.477(14) 1 d P A 2
H85D H 0.4908 0.9871 0.7524 0.194 Uiso 0.477(14) 1 calc PR A 2
H85E H 0.5619 0.9475 0.6934 0.194 Uiso 0.477(14) 1 calc PR A 2
H85F H 0.5810 0.9584 0.7863 0.194 Uiso 0.477(14) 1 calc PR A 2

loop_
_atom_site_aniso_label
_atom_site_aniso_U_11
_atom_site_aniso_U_22
_atom_site_aniso_U_33
_atom_site_aniso_U_23
_atom_site_aniso_U_13
_atom_site_aniso_U_12
Fe1 0.0376(4) 0.0288(4) 0.0306(5) 0.0078(3) -0.0010(4) 0.0045(3)
Fe2 0.0367(5) 0.0384(4) 0.0643(6) 0.0189(4) 0.0039(4) 0.0052(3)
B1 0.059(4) 0.041(3) 0.063(5) -0.006(3) 0.003(4) 0.014(3)
B2 0.047(4) 0.031(3) 0.048(4) 0.010(3) 0.000(3) 0.005(3)
B3 0.048(4) 0.036(3) 0.050(4) 0.020(3) 0.010(3) 0.000(3)
B4 0.041(3) 0.032(3) 0.056(4) 0.012(3) 0.008(3) 0.004(2)
Li1 0.063(6) 0.042(5) 0.051(6) 0.014(4) 0.017(5) 0.011(4)
Li2 0.057(6) 0.039(4) 0.038(5) 0.011(4) 0.004(5) 0.012(4)
Li3 0.055(6) 0.044(5) 0.045(6) 0.019(4) -0.009(5) -0.003(4)
Li4 0.038(5) 0.041(4) 0.052(6) 0.017(4) -0.012(4) 0.003(3)
C11 0.040(3) 0.035(3) 0.035(3) 0.004(2) -0.009(3) 0.006(2)
C12 0.054(3) 0.041(3) 0.036(3) 0.003(2) -0.004(3) 0.008(2)
C13 0.070(4) 0.036(3) 0.035(3) 0.005(2) -0.004(3) 0.007(3)
C14 0.041(3) 0.042(3) 0.056(4) 0.002(3) -0.018(3) 0.003(2)
C15 0.047(3) 0.034(3) 0.046(4) 0.008(2) -0.011(3) 0.005(2)
C21 0.041(3) 0.028(2) 0.029(3) 0.006(2) -0.002(3) 0.004(2)
C22 0.044(3) 0.038(3) 0.041(3) 0.018(2) -0.009(3) -0.004(2)
C23 0.049(3) 0.029(2) 0.046(4) 0.009(2) -0.008(3) 0.009(2)
C24 0.031(3) 0.034(3) 0.055(4) 0.006(2) -0.005(3) 0.002(2)
C25 0.038(3) 0.035(3) 0.039(3) 0.002(2) 0.006(3) 0.005(2)
C31 0.045(3) 0.040(3) 0.047(3) 0.021(2) 0.004(3) 0.004(2)
C32 0.052(4) 0.036(3) 0.070(5) 0.022(3) 0.003(3) 0.010(2)
C33 0.045(4) 0.057(4) 0.115(6) 0.048(4) 0.007(4) 0.009(3)
C34 0.051(4) 0.098(5) 0.083(5) 0.057(4) -0.023(4) -0.004(4)
C35 0.046(3) 0.069(4) 0.058(4) 0.024(3) -0.006(3) -0.003(3)
C41 0.045(3) 0.031(2) 0.061(4) 0.019(2) 0.015(3) 0.005(2)
C42 0.059(4) 0.043(3) 0.083(5) 0.026(3) 0.028(4) 0.008(3)
C43 0.039(4) 0.059(4) 0.121(7) 0.038(4) 0.023(4) 0.011(3)
C44 0.037(4) 0.053(4) 0.132(7) 0.038(4) -0.013(4) -0.001(3)
C45 0.054(4) 0.041(3) 0.079(5) 0.012(3) -0.007(4) 0.005(3)
C101 0.099(8) 0.334(17) 0.134(10) 0.093(11) -0.023(8) -0.085(9)
C102 0.102(6) 0.084(5) 0.102(7) 0.035(5) -0.047(6) -0.046(5)
O103 0.086(3) 0.044(2) 0.071(3) 0.022(2) -0.029(3) -0.006(2)
C104 0.158(9) 0.039(4) 0.104(7) 0.018(4) -0.028(6) 0.020(4)
C105 0.140(8) 0.059(5) 0.118(7) 0.006(4) -0.019(7) 0.044(5)
C201 0.148(11) 0.34(2) 0.102(9) 0.004(11) 0.028(9) 0.021(12)
C202 0.175(12) 0.169(10) 0.149(11) 0.009(8) 0.090(10) 0.042(9)
O203 0.111(4) 0.094(3) 0.052(3) 0.019(3) 0.021(3) 0.035(3)
C204 0.25(2) 0.49(3) 0.067(9) -0.026(14) 0.006(13) -0.04(2)
C205 0.142(12) 0.283(18) 0.179(15) -0.043(12) 0.087(12) -0.010(12)
C301 0.201(10) 0.079(6) 0.084(6) 0.001(5) -0.018(7) 0.039(6)
C302 0.139(8) 0.080(5) 0.130(8) 0.048(5) 0.013(7) 0.033(5)
O303 0.094(3) 0.053(2) 0.060(3) 0.026(2) 0.026(3) 0.038(2)
C304 0.135(7) 0.069(4) 0.069(5) 0.035(4) 0.021(5) 0.001(4)
C305 0.089(5) 0.089(5) 0.056(4) 0.033(4) 0.032(4) 0.028(4)
C401 0.245(14) 0.101(7) 0.130(9) 0.057(6) -0.018(9) -0.019(7)
C402 0.107(6) 0.082(5) 0.063(5) 0.012(4) -0.003(5) -0.019(4)
O403 0.068(3) 0.055(2) 0.048(3) 0.0062(19) -0.007(2) -0.0075(19)
C404 0.074(5) 0.073(4) 0.075(5) -0.006(4) -0.014(4) 0.001(4)
C405 0.113(7) 0.087(5) 0.104(7) 0.014(5) 0.030(6) -0.031(5)
C501 0.078(5) 0.109(6) 0.095(6) 0.056(5) 0.012(5) 0.011(4)
C502 0.064(4) 0.068(4) 0.073(5) 0.033(4) 0.009(4) 0.002(3)
O503 0.066(3) 0.065(2) 0.052(3) 0.035(2) -0.008(2) -0.0028(19)
C504 0.085(6) 0.095(5) 0.104(7) 0.065(5) -0.014(5) 0.011(4)
C505 0.084(6) 0.116(6) 0.104(6) 0.082(5) 0.022(5) 0.045(4)
Fe3 0.0294(4) 0.0334(4) 0.0489(6) 0.0060(4) -0.0059(4) 0.0051(3)
B5 0.033(3) 0.038(3) 0.036(4) 0.002(2) 0.000(3) 0.002(2)
B6 0.042(4) 0.050(3) 0.038(4) 0.008(3) 0.000(3) -0.006(3)
Li5 0.047(5) 0.042(5) 0.036(5) 0.001(4) -0.004(4) 0.008(4)
Li6 0.041(5) 0.046(5) 0.061(7) 0.006(4) 0.006(5) 0.012(4)
C51 0.032(3) 0.033(2) 0.032(3) 0.006(2) -0.001(2) 0.0057(19)
C52 0.032(3) 0.055(3) 0.043(4) 0.006(3) 0.006(3) 0.003(2)
C53 0.031(3) 0.051(3) 0.067(5) -0.004(3) 0.007(3) 0.005(2)
C54 0.039(3) 0.040(3) 0.058(4) 0.001(3) -0.017(3) 0.016(2)
C55 0.053(3) 0.031(3) 0.044(4) 0.010(2) -0.005(3) 0.000(2)
C61 0.030(3) 0.029(2) 0.041(3) 0.005(2) -0.003(3) -0.001(2)
C62 0.029(3) 0.034(3) 0.053(4) 0.004(2) 0.000(3) 0.001(2)
C63 0.035(3) 0.043(3) 0.079(5) 0.004(3) 0.003(3) -0.003(2)
C64 0.041(3) 0.047(3) 0.080(5) 0.001(3) -0.032(4) 0.014(3)
C65 0.051(4) 0.038(3) 0.050(4) -0.002(3) -0.012(3) 0.004(3)
C601 0.159(9) 0.174(9) 0.059(6) 0.038(6) -0.022(6) 0.079(7)
C602 0.106(6) 0.080(5) 0.067(5) 0.025(4) 0.001(5) 0.036(4)
O603 0.050(2) 0.070(2) 0.052(3) 0.032(2) 0.004(2) 0.0036(19)
C604 0.067(5) 0.090(5) 0.108(7) 0.037(5) 0.036(5) 0.003(4)
C605 0.078(5) 0.139(7) 0.076(6) 0.032(5) -0.007(5) -0.013(5)
C701 0.070(5) 0.079(5) 0.191(10) 0.034(6) -0.055(6) -0.020(4)
C702 0.086(6) 0.049(4) 0.163(9) 0.026(4) -0.008(6) -0.012(4)
O703 0.053(3) 0.047(2) 0.115(4) 0.021(2) -0.012(3) 0.0009(19)
C704 0.089(7) 0.094(6) 0.220(13) 0.048(7) -0.014(8) 0.013(5)
C705 0.157(13) 0.36(2) 0.238(17) 0.211(17) -0.074(13) -0.069(13)
C801 0.42(3) 0.142(10) 0.200(14) 0.057(10) 0.166(16) -0.006(12)
C82' 0.070(9) 0.071(9) 0.073(10) -0.006(7) 0.010(8) 0.012(7)
C82" 0.57(9) 0.40(6) 0.13(3) 0.15(3) 0.22(4) 0.41(7)
O803 0.089(4) 0.074(3) 0.094(4) -0.033(3) 0.016(3) 0.006(3)
C84' 0.059(13) 0.56(8) 0.34(5) -0.39(6) 0.02(2) -0.09(3)
C85' 0.75(12) 0.17(3) 0.28(5) 0.09(3) 0.28(6) 0.00(5)
C84" 0.36(5) 0.12(2) 0.46(6) 0.09(3) 0.34(5) 0.08(3)
C85" 0.146(17) 0.035(8) 0.19(2) -0.022(10) 0.096(16) 0.004(9)

loop_
_atom_type_symbol
_atom_type_description
_atom_type_scat_dispersion_real
_atom_type_scat_dispersion_imag
_atom_type_scat_source
C C 0.0033 0.0016 'International Tables Vol C Tables 4.2.6.8 and 6.1.1.4'
H H 0.0000 0.0000 'International Tables Vol C Tables 4.2.6.8 and 6.1.1.4'
B B 0.0013 0.0007 'International Tables Vol C Tables 4.2.6.8 and 6.1.1.4'
Fe Fe 0.3463 0.8444 'International Tables Vol C Tables 4.2.6.8 and 6.1.1.4'
Li Li -0.0003 0.0001 'International Tables Vol C Tables 4.2.6.8 and 6.1.1.4'
O O 0.0106 0.0060 'International Tables Vol C Tables 4.2.6.8 and 6.1.1.4'

loop_
_geom_angle_atom_site_label_1
_geom_angle_atom_site_label_2
_geom_angle_atom_site_label_3
_geom_angle
_geom_angle_site_symmetry_1
_geom_angle_site_symmetry_3
C23 Fe1 C13 104.0(2) . .
C23 Fe1 C14 118.7(2) . .
C13 Fe1 C14 40.5(2) . .
C23 Fe1 C24 39.83(19) . .
C13 Fe1 C24 122.4(2) . .
C14 Fe1 C24 107.7(2) . .
C23 Fe1 C22 41.0(2) . .
C13 Fe1 C22 117.6(2) . .
C14 Fe1 C22 153.1(2) . .
C24 Fe1 C22 68.1(2) . .
C23 Fe1 C15 156.7(2) . .
C13 Fe1 C15 67.1(2) . .
C14 Fe1 C15 40.7(2) . .
C24 Fe1 C15 125.4(2) . .
C22 Fe1 C15 162.3(2) . .
C23 Fe1 C12 121.4(2) . .
C13 Fe1 C12 40.2(2) . .
C14 Fe1 C12 68.0(2) . .
C24 Fe1 C12 157.7(2) . .
C22 Fe1 C12 105.3(2) . .
C15 Fe1 C12 66.6(2) . .
C23 Fe1 C25 67.1(2) . .
C13 Fe1 C25 161.8(2) . .
C14 Fe1 C25 128.4(2) . .
C24 Fe1 C25 40.8(2) . .
C22 Fe1 C25 66.8(2) . .
C15 Fe1 C25 114.5(2) . .
C12 Fe1 C25 158.0(2) . .
C23 Fe1 C11 158.6(2) . .
C13 Fe1 C11 68.0(2) . .
C14 Fe1 C11 69.0(2) . .
C24 Fe1 C11 161.0(2) . .
C22 Fe1 C11 123.5(2) . .
C15 Fe1 C11 40.19(18) . .
C12 Fe1 C11 40.0(2) . .
C25 Fe1 C11 125.9(2) . .
C23 Fe1 C21 69.1(2) . .
C13 Fe1 C21 154.2(2) . .
C14 Fe1 C21 164.6(2) . .
C24 Fe1 C21 68.99(19) . .
C22 Fe1 C21 41.05(19) . .
C15 Fe1 C21 128.1(2) . .
C12 Fe1 C21 120.9(2) . .
C25 Fe1 C21 39.64(17) . .
C11 Fe1 C21 108.96(19) . .
C23 Fe1 Li3 127.0(2) . .
C13 Fe1 Li3 128.8(2) . .
C14 Fe1 Li3 106.2(2) . .
C24 Fe1 Li3 102.2(3) . .
C22 Fe1 Li3 100.7(2) . .
C15 Fe1 Li3 66.8(2) . .
C12 Fe1 Li3 100.0(3) . .
C25 Fe1 Li3 63.3(2) . .
C11 Fe1 Li3 62.6(2) . .
C21 Fe1 Li3 61.3(2) . .
C42 Fe2 C43 40.5(2) . .
C42 Fe2 C44 67.5(3) . .
C43 Fe2 C44 39.6(3) . .
C42 Fe2 C32 111.4(2) . .
C43 Fe2 C32 119.4(3) . .
C44 Fe2 C32 150.0(3) . .
C42 Fe2 C33 131.2(3) . .
C43 Fe2 C33 108.7(3) . .
C44 Fe2 C33 115.9(3) . .
C32 Fe2 C33 40.6(2) . .
C42 Fe2 C35 150.0(3) . .
C43 Fe2 C35 168.3(3) . .
C44 Fe2 C35 130.6(3) . .
C32 Fe2 C35 66.0(2) . .
C33 Fe2 C35 67.9(3) . .
C42 Fe2 C34 168.6(3) . .
C43 Fe2 C34 129.3(3) . .
C44 Fe2 C34 107.4(3) . .
C32 Fe2 C34 67.5(3) . .
C33 Fe2 C34 40.6(3) . .
C35 Fe2 C34 40.9(2) . .
C42 Fe2 C45 67.1(3) . .
C43 Fe2 C45 67.7(2) . .
C44 Fe2 C45 41.3(2) . .
C32 Fe2 C45 168.2(2) . .
C33 Fe2 C45 149.2(3) . .
C35 Fe2 C45 109.1(3) . .
C34 Fe2 C45 116.4(3) . .
C42 Fe2 C41 40.5(2) . .
C43 Fe2 C41 68.8(2) . .
C44 Fe2 C41 69.2(2) . .
C32 Fe2 C41 130.8(2) . .
C33 Fe2 C41 169.5(3) . .
C35 Fe2 C41 116.6(2) . .
C34 Fe2 C41 148.8(3) . .
C45 Fe2 C41 40.4(2) . .
C42 Fe2 C31 118.0(2) . .
C43 Fe2 C31 150.9(3) . .
C44 Fe2 C31 168.4(3) . .
C32 Fe2 C31 40.0(2) . .
C33 Fe2 C31 69.2(2) . .
C35 Fe2 C31 39.8(2) . .
C34 Fe2 C31 69.0(2) . .
C45 Fe2 C31 129.3(2) . .
C41 Fe2 C31 107.7(2) . .
C11 B1 H1A 109.5 . .
C11 B1 H1B 109.5 . .
H1A B1 H1B 109.5 . .
C11 B1 H1C 109.5 . .
H1A B1 H1C 109.5 . .
H1B B1 H1C 109.5 . .
C21 B2 H2A 109.5 . .
C21 B2 H2B 109.5 . .
H2A B2 H2B 109.5 . .
C21 B2 H2C 109.5 . .
H2A B2 H2C 109.5 . .
H2B B2 H2C 109.5 . .
C31 B3 H3A 109.5 . .
C31 B3 H3B 109.5 . .
H3A B3 H3B 109.5 . .
C31 B3 H3C 109.5 . .
H3A B3 H3C 109.5 . .
H3B B3 H3C 109.5 . .
C41 B4 H4A 109.5 . .
C41 B4 H4B 109.5 . .
H4A B4 H4B 109.5 . .
C41 B4 H4C 109.5 . .
H4A B4 H4C 109.5 . .
H4B B4 H4C 109.5 . .
O203 Li1 O103 104.6(4) . .
O203 Li1 Li4 106.6(4) . .
O103 Li1 Li4 148.6(4) . .
O303 Li2 O403 105.0(4) . .
O303 Li2 Li4 128.7(4) . .
O403 Li2 Li4 125.7(4) . .
O503 Li3 C21 123.6(4) . .
O503 Li3 C11 128.7(4) . .
C21 Li3 C11 86.9(3) . .
O503 Li3 C25 94.6(4) . .
C21 Li3 C25 32.90(18) . .
C11 Li3 C25 94.8(3) . .
O503 Li3 C15 99.7(4) . .
C21 Li3 C15 94.1(3) . .
C11 Li3 C15 32.04(19) . .
C25 Li3 C15 84.0(3) . .
O503 Li3 Fe1 120.9(4) . .
C21 Li3 Fe1 48.5(2) . .
C11 Li3 Fe1 47.9(2) . .
C25 Li3 Fe1 46.8(2) . .
C15 Li3 Fe1 45.55(19) . .
O503 Li3 Li4 134.4(5) . .
C21 Li3 Li4 84.6(3) . .
C11 Li3 Li4 82.6(3) . .
C25 Li3 Li4 117.3(3) . .
C15 Li3 Li4 114.4(4) . .
Fe1 Li3 Li4 104.6(3) . .
Li2 Li4 Li3 99.3(3) . .
Li2 Li4 Li1 171.7(4) . .
Li3 Li4 Li1 87.6(3) . .
C12 C11 C15 104.4(5) . .
C12 C11 B1 125.3(5) . .
C15 C11 B1 130.0(5) . .
C12 C11 Fe1 68.3(3) . .
C15 C11 Fe1 67.9(3) . .
B1 C11 Fe1 131.7(3) . .
C12 C11 Li3 132.3(4) . .
C15 C11 Li3 78.8(4) . .
B1 C11 Li3 71.8(4) . .
Fe1 C11 Li3 69.5(2) . .
C13 C12 C11 109.8(5) . .
C13 C12 Fe1 69.0(3) . .
C11 C12 Fe1 71.7(3) . .
C13 C12 H12 125.1 . .
C11 C12 H12 125.1 . .
Fe1 C12 H12 125.8 . .
C12 C13 C14 109.0(5) . .
C12 C13 Fe1 70.9(3) . .
C14 C13 Fe1 70.0(3) . .
C12 C13 H13 125.5 . .
C14 C13 H13 125.5 . .
Fe1 C13 H13 125.2 . .
C13 C14 C15 105.8(5) . .
C13 C14 Fe1 69.5(3) . .
C15 C14 Fe1 70.1(3) . .
C13 C14 H14 127.1 . .
C15 C14 H14 127.1 . .
Fe1 C14 H14 124.9 . .
C14 C15 C11 110.9(5) . .
C14 C15 Fe1 69.3(3) . .
C11 C15 Fe1 72.0(3) . .
C14 C15 Li3 134.1(4) . .
C11 C15 Li3 69.2(3) . .
Fe1 C15 Li3 67.6(2) . .
C14 C15 H15 124.6 . .
C11 C15 H15 124.6 . .
Fe1 C15 H15 125.8 . .
Li3 C15 H15 72.5 . .
C25 C21 C22 103.7(5) . .
C25 C21 B2 132.3(5) . .
C22 C21 B2 124.0(4) . .
C25 C21 Fe1 68.2(3) . .
C22 C21 Fe1 67.0(3) . .
B2 C21 Fe1 129.2(3) . .
C25 C21 Li3 75.5(3) . .
C22 C21 Li3 133.6(4) . .
B2 C21 Li3 72.9(3) . .
Fe1 C21 Li3 70.1(2) . .
C23 C22 C21 109.0(5) . .
C23 C22 Fe1 68.8(3) . .
C21 C22 Fe1 72.0(3) . .
C23 C22 H22 125.5 . .
C21 C22 H22 125.5 . .
Fe1 C22 H22 125.3 . .
C24 C23 C22 109.0(5) . .
C24 C23 Fe1 70.6(3) . .
C22 C23 Fe1 70.2(3) . .
C24 C23 H23 125.5 . .
C22 C23 H23 125.5 . .
Fe1 C23 H23 125.3 . .
C23 C24 C25 106.8(4) . .
C23 C24 Fe1 69.6(3) . .
C25 C24 Fe1 70.5(3) . .
C23 C24 H24 126.6 . .
C25 C24 H24 126.6 . .
Fe1 C24 H24 124.9 . .
C21 C25 C24 111.6(5) . .
C21 C25 Fe1 72.2(3) . .
C24 C25 Fe1 68.8(3) . .
C21 C25 Li3 71.6(3) . .
C24 C25 Li3 134.6(4) . .
Fe1 C25 Li3 69.9(2) . .
C21 C25 H25 124.2 . .
C24 C25 H25 124.2 . .
Fe1 C25 H25 126.5 . .
Li3 C25 H25 69.9 . .
C35 C31 C32 103.1(5) . .
C35 C31 B3 127.0(5) . .
C32 C31 B3 129.9(5) . .
C35 C31 Fe2 67.5(3) . .
C32 C31 Fe2 67.3(3) . .
B3 C31 Fe2 130.3(4) . .
C33 C32 C31 112.2(6) . .
C33 C32 Fe2 69.7(3) . .
C31 C32 Fe2 72.7(3) . .
C33 C32 H32 123.9 . .
C31 C32 H32 123.9 . .
Fe2 C32 H32 125.3 . .
C32 C33 C34 106.4(6) . .
C32 C33 Fe2 69.6(3) . .
C34 C33 Fe2 69.9(3) . .
C32 C33 H33 126.8 . .
C34 C33 H33 126.8 . .
Fe2 C33 H33 125.3 . .
C33 C34 C35 106.4(6) . .
C33 C34 Fe2 69.5(4) . .
C35 C34 Fe2 69.4(4) . .
C33 C34 H34 126.8 . .
C35 C34 H34 126.8 . .
Fe2 C34 H34 125.9 . .
C31 C35 C34 111.9(6) . .
C31 C35 Fe2 72.7(3) . .
C34 C35 Fe2 69.7(3) . .
C31 C35 H35 124.1 . .
C34 C35 H35 124.1 . .
Fe2 C35 H35 125.1 . .
C42 C41 C45 103.5(5) . .
C42 C41 B4 129.1(6) . .
C45 C41 B4 127.4(5) . .
C42 C41 Fe2 66.7(3) . .
C45 C41 Fe2 67.9(3) . .
B4 C41 Fe2 129.4(3) . .
C43 C42 C41 111.3(6) . .
C43 C42 Fe2 70.2(4) . .
C41 C42 Fe2 72.8(3) . .
C43 C42 H42 124.4 . .
C41 C42 H42 124.4 . .
Fe2 C42 H42 124.1 . .
C44 C43 C42 108.3(6) . .
C44 C43 Fe2 70.5(4) . .
C42 C43 Fe2 69.3(3) . .
C44 C43 H43 125.9 . .
C42 C43 H43 125.9 . .
Fe2 C43 H43 125.9 . .
C43 C44 C45 107.3(6) . .
C43 C44 Fe2 69.9(3) . .
C45 C44 Fe2 69.7(3) . .
C43 C44 H44 126.3 . .
C45 C44 H44 126.3 . .
Fe2 C44 H44 125.6 . .
C41 C45 C44 109.6(6) . .
C41 C45 Fe2 71.7(3) . .
C44 C45 Fe2 68.9(3) . .
C41 C45 H45 125.2 . .
C44 C45 H45 125.2 . .
Fe2 C45 H45 125.7 . .
C102 C101 H10A 109.5 . .
C102 C101 H10B 109.5 . .
H10A C101 H10B 109.5 . .
C102 C101 H10C 109.5 . .
H10A C101 H10C 109.5 . .
H10B C101 H10C 109.5 . .
C101 C102 O103 115.5(7) . .
C101 C102 H10D 108.4 . .
O103 C102 H10D 108.4 . .
C101 C102 H10E 108.4 . .
O103 C102 H10E 108.4 . .
H10D C102 H10E 107.5 . .
C104 O103 C102 115.0(6) . .
C104 O103 Li1 123.2(5) . .
C102 O103 Li1 121.8(5) . .
O103 C104 C105 112.8(6) . .
O103 C104 H10F 109.0 . .
C105 C104 H10F 109.0 . .
O103 C104 H10G 109.0 . .
C105 C104 H10G 109.0 . .
H10F C104 H10G 107.8 . .
C104 C105 H10H 109.5 . .
C104 C105 H10I 109.5 . .
H10H C105 H10I 109.5 . .
C104 C105 H10J 109.5 . .
H10H C105 H10J 109.5 . .
H10I C105 H10J 109.5 . .
C202 C201 H20A 109.5 . .
C202 C201 H20B 109.5 . .
H20A C201 H20B 109.5 . .
C202 C201 H20C 109.5 . .
H20A C201 H20C 109.5 . .
H20B C201 H20C 109.5 . .
C201 C202 O203 115.9(10) . .
C201 C202 H20D 108.3 . .
O203 C202 H20D 108.3 . .
C201 C202 H20E 108.3 . .
O203 C202 H20E 108.3 . .
H20D C202 H20E 107.4 . .
C204 O203 C202 110.9(9) . .
C204 O203 Li1 126.4(9) . .
C202 O203 Li1 120.3(6) . .
C205 C204 O203 133.7(17) . .
C205 C204 H20F 103.8 . .
O203 C204 H20F 103.8 . .
C205 C204 H20G 103.8 . .
O203 C204 H20G 103.8 . .
H20F C204 H20G 105.4 . .
C204 C205 H20H 109.5 . .
C204 C205 H20I 109.5 . .
H20H C205 H20I 109.5 . .
C204 C205 H20J 109.5 . .
H20H C205 H20J 109.5 . .
H20I C205 H20J 109.5 . .
C302 C301 H30A 109.5 . .
C302 C301 H30B 109.5 . .
H30A C301 H30B 109.5 . .
C302 C301 H30C 109.5 . .
H30A C301 H30C 109.5 . .
H30B C301 H30C 109.5 . .
C301 C302 O303 112.2(8) . .
C301 C302 H30D 109.2 . .
O303 C302 H30D 109.2 . .
C301 C302 H30E 109.2 . .
O303 C302 H30E 109.2 . .
H30D C302 H30E 107.9 . .
C304 O303 C302 114.5(6) . .
C304 O303 Li2 123.4(5) . .
C302 O303 Li2 120.9(5) . .
O303 C304 C305 113.6(5) . .
O303 C304 H30F 108.8 . .
C305 C304 H30F 108.8 . .
O303 C304 H30G 108.8 . .
C305 C304 H30G 108.8 . .
H30F C304 H30G 107.7 . .
C304 C305 H30H 109.5 . .
C304 C305 H30I 109.5 . .
H30H C305 H30I 109.5 . .
C304 C305 H30J 109.5 . .
H30H C305 H30J 109.5 . .
H30I C305 H30J 109.5 . .
C402 C401 H40A 109.5 . .
C402 C401 H40B 109.5 . .
H40A C401 H40B 109.5 . .
C402 C401 H40C 109.5 . .
H40A C401 H40C 109.5 . .
H40B C401 H40C 109.5 . .
C401 C402 O403 110.5(7) . .
C401 C402 H40D 109.6 . .
O403 C402 H40D 109.6 . .
C401 C402 H40E 109.6 . .
O403 C402 H40E 109.6 . .
H40D C402 H40E 108.1 . .
C404 O403 C402 113.0(5) . .
C404 O403 Li2 126.9(4) . .
C402 O403 Li2 118.9(4) . .
O403 C404 C405 113.0(6) . .
O403 C404 H40F 109.0 . .
C405 C404 H40F 109.0 . .
O403 C404 H40G 109.0 . .
C405 C404 H40G 109.0 . .
H40F C404 H40G 107.8 . .
C404 C405 H40H 109.5 . .
C404 C405 H40I 109.5 . .
H40H C405 H40I 109.5 . .
C404 C405 H40J 109.5 . .
H40H C405 H40J 109.5 . .
H40I C405 H40J 109.5 . .
C502 C501 H50A 109.5 . .
C502 C501 H50B 109.5 . .
H50A C501 H50B 109.5 . .
C502 C501 H50C 109.5 . .
H50A C501 H50C 109.5 . .
H50B C501 H50C 109.5 . .
C501 C502 O503 116.6(6) . .
C501 C502 H50D 108.1 . .
O503 C502 H50D 108.1 . .
C501 C502 H50E 108.1 . .
O503 C502 H50E 108.1 . .
H50D C502 H50E 107.3 . .
C504 O503 C502 111.2(5) . .
C504 O503 Li3 121.5(5) . .
C502 O503 Li3 126.1(5) . .
O503 C504 C505 112.5(6) . .
O503 C504 H50F 109.1 . .
C505 C504 H50F 109.1 . .
O503 C504 H50G 109.1 . .
C505 C504 H50G 109.1 . .
H50F C504 H50G 107.8 . .
C504 C505 H50H 109.5 . .
C504 C505 H50I 109.5 . .
H50H C505 H50I 109.5 . .
C504 C505 H50J 109.5 . .
H50H C505 H50J 109.5 . .
H50I C505 H50J 109.5 . .
C64 Fe3 C53 115.4(2) . .
C64 Fe3 C63 40.2(2) . .
C53 Fe3 C63 106.2(2) . .
C64 Fe3 C52 149.2(2) . .
C53 Fe3 C52 40.4(2) . .
C63 Fe3 C52 117.3(2) . .
C64 Fe3 C54 107.0(2) . .
C53 Fe3 C54 40.0(2) . .
C63 Fe3 C54 126.8(2) . .
C52 Fe3 C54 67.2(2) . .
C64 Fe3 C65 40.7(2) . .
C53 Fe3 C65 149.7(3) . .
C63 Fe3 C65 67.8(2) . .
C52 Fe3 C65 169.1(2) . .
C54 Fe3 C65 118.4(2) . .
C64 Fe3 C62 67.2(2) . .
C53 Fe3 C62 129.9(2) . .
C63 Fe3 C62 40.9(2) . .
C52 Fe3 C62 110.9(2) . .
C54 Fe3 C62 166.4(2) . .
C65 Fe3 C62 66.0(2) . .
C64 Fe3 C55 130.2(3) . .
C53 Fe3 C55 67.5(2) . .
C63 Fe3 C55 166.5(2) . .
C52 Fe3 C55 66.3(2) . .
C54 Fe3 C55 40.9(2) . .
C65 Fe3 C55 111.1(2) . .
C62 Fe3 C55 152.0(2) . .
C64 Fe3 C61 68.0(2) . .
C53 Fe3 C61 168.2(2) . .
C63 Fe3 C61 68.5(2) . .
C52 Fe3 C61 131.5(2) . .
C54 Fe3 C61 151.6(2) . .
C65 Fe3 C61 39.5(2) . .
C62 Fe3 C61 39.46(18) . .
C55 Fe3 C61 119.9(2) . .
C64 Fe3 C51 168.8(3) . .
C53 Fe3 C51 68.36(19) . .
C63 Fe3 C51 150.6(3) . .
C52 Fe3 C51 39.86(17) . .
C54 Fe3 C51 68.6(2) . .
C65 Fe3 C51 131.4(2) . .
C62 Fe3 C51 119.4(2) . .
C55 Fe3 C51 39.95(19) . .
C61 Fe3 C51 110.66(18) . .
C51 B5 H5A 109.5 . .
C51 B5 H5B 109.5 . .
H5A B5 H5B 109.5 . .
C51 B5 H5C 109.5 . .
H5A B5 H5C 109.5 . .
H5B B5 H5C 109.5 . .
C61 B6 H6A 109.5 . .
C61 B6 H6B 109.5 . .
H6A B6 H6B 109.5 . .
C61 B6 H6C 109.5 . .
H6A B6 H6C 109.5 . .
H6B B6 H6C 109.5 . .
O603 Li5 B5 111.6(4) . 2_666
O603 Li5 Li5 132.7(5) . 2_666
B5 Li5 Li5 51.3(3) 2_666 2_666
O603 Li5 Li6 120.9(4) . 2_666
B5 Li5 Li6 55.6(3) 2_666 2_666
Li5 Li5 Li6 87.4(4) 2_666 2_666
O803 Li6 O703 105.4(4) . .
O803 Li6 B6 114.7(5) . 2_666
O703 Li6 B6 125.3(4) . 2_666
O803 Li6 Li5 110.9(4) . 2_666
O703 Li6 Li5 140.3(5) . 2_666
B6 Li6 Li5 50.2(3) 2_666 2_666
C52 C51 C55 104.1(4) . .
C52 C51 B5 129.3(5) . .
C55 C51 B5 126.6(4) . .
C52 C51 Fe3 67.2(3) . .
C55 C51 Fe3 68.1(3) . .
B5 C51 Fe3 129.7(3) . .
C53 C52 C51 111.1(5) . .
C53 C52 Fe3 69.3(3) . .
C51 C52 Fe3 72.9(3) . .
C53 C52 H52 124.5 . .
C51 C52 H52 124.5 . .
Fe3 C52 H52 124.9 . .
C54 C53 C52 107.8(5) . .
C54 C53 Fe3 70.5(3) . .
C52 C53 Fe3 70.3(3) . .
C54 C53 H53 126.1 . .
C52 C53 H53 126.1 . .
Fe3 C53 H53 124.7 . .
C53 C54 C55 107.1(5) . .
C53 C54 Fe3 69.5(3) . .
C55 C54 Fe3 70.4(3) . .
C53 C54 H54 126.4 . .
C55 C54 H54 126.4 . .
Fe3 C54 H54 125.3 . .
C51 C55 C54 109.8(5) . .
C51 C55 Fe3 71.9(3) . .
C54 C55 Fe3 68.7(3) . .
C51 C55 H55 125.1 . .
C54 C55 H55 125.1 . .
Fe3 C55 H55 125.8 . .
C62 C61 C65 105.3(5) . .
C62 C61 B6 127.4(5) . .
C65 C61 B6 127.0(5) . .
C62 C61 Fe3 68.3(3) . .
C65 C61 Fe3 68.1(3) . .
B6 C61 Fe3 132.0(3) . .
C61 C62 C63 110.6(5) . .
C61 C62 Fe3 72.2(3) . .
C63 C62 Fe3 68.9(3) . .
C61 C62 H62 124.7 . .
C63 C62 H62 124.7 . .
Fe3 C62 H62 125.8 . .
C64 C63 C62 105.8(5) . .
C64 C63 Fe3 69.0(3) . .
C62 C63 Fe3 70.2(3) . .
C64 C63 H63 127.1 . .
C62 C63 H63 127.1 . .
Fe3 C63 H63 125.3 . .
C63 C64 C65 108.7(5) . .
C63 C64 Fe3 70.8(3) . .
C65 C64 Fe3 71.0(3) . .
C63 C64 H64 125.7 . .
C65 C64 H64 125.7 . .
Fe3 C64 H64 124.1 . .
C61 C65 C64 109.6(5) . .
C61 C65 Fe3 72.4(3) . .
C64 C65 Fe3 68.3(3) . .
C61 C65 H65 125.2 . .
C64 C65 H65 125.2 . .
Fe3 C65 H65 125.7 . .
C602 C601 H60A 109.5 . .
C602 C601 H60B 109.5 . .
H60A C601 H60B 109.5 . .
C602 C601 H60C 109.5 . .
H60A C601 H60C 109.5 . .
H60B C601 H60C 109.5 . .
O603 C602 C601 111.6(6) . .
O603 C602 H60D 109.3 . .
C601 C602 H60D 109.3 . .
O603 C602 H60E 109.3 . .
C601 C602 H60E 109.3 . .
H60D C602 H60E 108.0 . .
C602 O603 C604 115.3(5) . .
C602 O603 Li5 118.0(5) . .
C604 O603 Li5 126.1(5) . .
O603 C604 C605 112.6(6) . .
O603 C604 H60F 109.1 . .
C605 C604 H60F 109.1 . .
O603 C604 H60G 109.1 . .
C605 C604 H60G 109.1 . .
H60F C604 H60G 107.8 . .
C604 C605 H60H 109.5 . .
C604 C605 H60I 109.5 . .
H60H C605 H60I 109.5 . .
C604 C605 H60J 109.5 . .
H60H C605 H60J 109.5 . .
H60I C605 H60J 109.5 . .
C702 C701 H70A 109.5 . .
C702 C701 H70B 109.5 . .
H70A C701 H70B 109.5 . .
C702 C701 H70C 109.5 . .
H70A C701 H70C 109.5 . .
H70B C701 H70C 109.5 . .
O703 C702 C701 114.5(7) . .
O703 C702 H70D 108.6 . .
C701 C702 H70D 108.6 . .
O703 C702 H70E 108.6 . .
C701 C702 H70E 108.6 . .
H70D C702 H70E 107.6 . .
C702 O703 C704 113.6(6) . .
C702 O703 Li6 130.7(5) . .
C704 O703 Li6 114.1(5) . .
C705 C704 O703 113.6(11) . .
C705 C704 H70F 108.8 . .
O703 C704 H70F 108.8 . .
C705 C704 H70G 108.8 . .
O703 C704 H70G 108.8 . .
H70F C704 H70G 107.7 . .
C704 C705 H70H 109.5 . .
C704 C705 H70I 109.5 . .
H70H C705 H70I 109.5 . .
C704 C705 H70J 109.5 . .
H70H C705 H70J 109.5 . .
H70I C705 H70J 109.5 . .
C82' C801 C82" 77.7(11) . .
C82' C801 H80A 107.5 . .
C82" C801 H80A 166.2 . .
C82' C801 H80B 109.4 . .
C82" C801 H80B 79.9 . .
H80A C801 H80B 109.5 . .
C82' C801 H80C 111.4 . .
C82" C801 H80C 57.0 . .
H80A C801 H80C 109.5 . .
H80B C801 H80C 109.5 . .
C82' C801 H80D 163.9 . .
C82" C801 H80D 110.3 . .
H80A C801 H80D 61.6 . .
H80B C801 H80D 86.1 . .
H80C C801 H80D 65.3 . .
C82' C801 H80E 54.5 . .
C82" C801 H80E 109.8 . .
H80A C801 H80E 65.8 . .
H80B C801 H80E 156.1 . .
H80C C801 H80E 93.8 . .
H80D C801 H80E 109.5 . .
C82' C801 H80F 79.9 . .
C82" C801 H80F 108.3 . .
H80A C801 H80F 85.4 . .
H80B C801 H80F 46.9 . .
H80C C801 H80F 156.2 . .
H80D C801 H80F 109.5 . .
H80E C801 H80F 109.5 . .
C801 C82' O803 101.4(11) . .
C801 C82' H80E 39.6 . .
O803 C82' H80E 128.8 . .
C801 C82' H82A 111.5 . .
O803 C82' H82A 111.5 . .
H80E C82' H82A 74.2 . .
C801 C82' H82B 111.5 . .
O803 C82' H82B 111.5 . .
H80E C82' H82B 113.9 . .
H82A C82' H82B 109.3 . .
O803 C82" C801 89(3) . .
O803 C82" H80C 112.8 . .
C801 C82" H80C 31.0 . .
O803 C82" H82C 113.7 . .
C801 C82" H82C 113.7 . .
H80C C82" H82C 85.1 . .
O803 C82" H82D 113.7 . .
C801 C82" H82D 113.7 . .
H80C C82" H82D 117.4 . .
H82C C82" H82D 111.0 . .
C84" O803 C84' 86(3) . .
C84" O803 C82" 115(2) . .
C84' O803 C82" 51(3) . .
C84" O803 C82' 61.1(15) . .
C84' O803 C82' 109.3(13) . .
C82" O803 C82' 88(2) . .
C84" O803 Li6 126(2) . .
C84' O803 Li6 127.3(11) . .
C82" O803 Li6 118.7(10) . .
C82' O803 Li6 122.6(6) . .
C85' C84' O803 125(6) . .
C85' C84' H84A 106.2 . .
O803 C84' H84A 106.2 . .
C85' C84' H84B 106.2 . .
O803 C84' H84B 106.2 . .
H84A C84' H84B 106.4 . .
C84' C85' H85A 109.5 . .
C84' C85' H85B 109.5 . .
H85A C85' H85B 109.5 . .
C84' C85' H85C 109.5 . .
H85A C85' H85C 109.5 . .
H85B C85' H85C 109.5 . .
O803 C84" C85" 119(3) . .
O803 C84" H84C 107.6 . .
C85" C84" H84C 107.6 . .
O803 C84" H84D 107.6 . .
C85" C84" H84D 107.6 . .
H84C C84" H84D 107.0 . .
C84" C85" H85D 109.5 . .
C84" C85" H85E 109.5 . .
H85D C85" H85E 109.5 . .
C84" C85" H85F 109.5 . .
H85D C85" H85F 109.5 . .
H85E C85" H85F 109.5 . .

loop_
_geom_bond_atom_site_label_1
_geom_bond_atom_site_label_2
_geom_bond_distance
_geom_bond_site_symmetry_2
Fe1 C23 2.027(5) .
Fe1 C13 2.032(6) .
Fe1 C14 2.038(5) .
Fe1 C24 2.040(5) .
Fe1 C22 2.047(5) .
Fe1 C15 2.049(5) .
Fe1 C12 2.057(5) .
Fe1 C25 2.062(5) .
Fe1 C11 2.103(5) .
Fe1 C21 2.114(5) .
Fe1 Li3 2.653(9) .
Fe2 C42 2.018(6) .
Fe2 C43 2.030(6) .
Fe2 C44 2.038(6) .
Fe2 C32 2.040(5) .
Fe2 C33 2.041(6) .
Fe2 C35 2.042(6) .
Fe2 C34 2.045(6) .
Fe2 C45 2.048(5) .
Fe2 C41 2.100(5) .
Fe2 C31 2.111(5) .
B1 C11 1.586(8) .
B1 H1A 0.9800 .
B1 H1B 0.9800 .
B1 H1C 0.9800 .
B2 C21 1.584(8) .
B2 H2A 0.9800 .
B2 H2B 0.9800 .
B2 H2C 0.9800 .
B3 C31 1.556(8) .
B3 H3A 0.9800 .
B3 H3B 0.9800 .
B3 H3C 0.9800 .
B4 C41 1.579(8) .
B4 H4A 0.9800 .
B4 H4B 0.9800 .
B4 H4C 0.9800 .
Li1 O203 1.977(10) .
Li1 O103 1.983(9) .
Li1 Li4 3.348(12) .
Li2 O303 1.991(9) .
Li2 O403 2.000(10) .
Li2 Li4 3.225(11) .
Li3 O503 1.983(9) .
Li3 C21 2.475(9) .
Li3 C11 2.515(10) .
Li3 C25 2.525(10) .
Li3 C15 2.639(10) .
Li3 Li4 3.259(13) .
C11 C12 1.424(7) .
C11 C15 1.427(7) .
C12 C13 1.404(8) .
C12 H12 0.9500 .
C13 C14 1.408(7) .
C13 H13 0.9500 .
C14 C15 1.421(8) .
C14 H14 0.9500 .
C15 H15 0.9500 .
C21 C25 1.417(6) .
C21 C22 1.460(7) .
C22 C23 1.426(7) .
C22 H22 0.9500 .
C23 C24 1.385(7) .
C23 H23 0.9500 .
C24 C25 1.429(7) .
C24 H24 0.9500 .
C25 H25 0.9500 .
C31 C35 1.414(7) .
C31 C32 1.423(7) .
C32 C33 1.417(8) .
C32 H32 0.9500 .
C33 C34 1.419(9) .
C33 H33 0.9500 .
C34 C35 1.429(8) .
C34 H34 0.9500 .
C35 H35 0.9500 .
C41 C42 1.428(7) .
C41 C45 1.434(8) .
C42 C43 1.400(9) .
C42 H42 0.9500 .
C43 C44 1.379(9) .
C43 H43 0.9500 .
C44 C45 1.441(8) .
C44 H44 0.9500 .
C45 H45 0.9500 .
C101 C102 1.409(11) .
C101 H10A 0.9800 .
C101 H10B 0.9800 .
C101 H10C 0.9800 .
C102 O103 1.425(8) .
C102 H10D 0.9900 .
C102 H10E 0.9900 .
O103 C104 1.425(8) .
C104 C105 1.449(10) .
C104 H10F 0.9900 .
C104 H10G 0.9900 .
C105 H10H 0.9800 .
C105 H10I 0.9800 .
C105 H10J 0.9800 .
C201 C202 1.390(14) .
C201 H20A 0.9800 .
C201 H20B 0.9800 .
C201 H20C 0.9800 .
C202 O203 1.486(11) .
C202 H20D 0.9900 .
C202 H20E 0.9900 .
O203 C204 1.401(14) .
C204 C205 1.180(16) .
C204 H20F 0.9900 .
C204 H20G 0.9900 .
C205 H20H 0.9800 .
C205 H20I 0.9800 .
C205 H20J 0.9800 .
C301 C302 1.403(10) .
C301 H30A 0.9800 .
C301 H30B 0.9800 .
C301 H30C 0.9800 .
C302 O303 1.457(9) .
C302 H30D 0.9900 .
C302 H30E 0.9900 .
O303 C304 1.411(7) .
C304 C305 1.462(8) .
C304 H30F 0.9900 .
C304 H30G 0.9900 .
C305 H30H 0.9800 .
C305 H30I 0.9800 .
C305 H30J 0.9800 .
C401 C402 1.445(11) .
C401 H40A 0.9800 .
C401 H40B 0.9800 .
C401 H40C 0.9800 .
C402 O403 1.447(7) .
C402 H40D 0.9900 .
C402 H40E 0.9900 .
O403 C404 1.422(7) .
C404 C405 1.430(9) .
C404 H40F 0.9900 .
C404 H40G 0.9900 .
C405 H40H 0.9800 .
C405 H40I 0.9800 .
C405 H40J 0.9800 .
C501 C502 1.448(8) .
C501 H50A 0.9800 .
C501 H50B 0.9800 .
C501 H50C 0.9800 .
C502 O503 1.473(7) .
C502 H50D 0.9900 .
C502 H50E 0.9900 .
O503 C504 1.400(8) .
C504 C505 1.455(9) .
C504 H50F 0.9900 .
C504 H50G 0.9900 .
C505 H50H 0.9800 .
C505 H50I 0.9800 .
C505 H50J 0.9800 .
Fe3 C64 2.020(6) .
Fe3 C53 2.036(5) .
Fe3 C63 2.044(5) .
Fe3 C52 2.049(5) .
Fe3 C54 2.050(5) .
Fe3 C65 2.056(5) .
Fe3 C62 2.062(5) .
Fe3 C55 2.073(5) .
Fe3 C61 2.113(5) .
Fe3 C51 2.124(5) .
B5 C51 1.579(7) .
B5 H5A 0.9800 .
B5 H5B 0.9800 .
B5 H5C 0.9800 .
B6 C61 1.594(7) .
B6 H6A 0.9800 .
B6 H6B 0.9800 .
B6 H6C 0.9800 .
Li5 O603 1.933(9) .
Li5 B5 2.591(11) 2_666
Li5 Li5 3.115(18) 2_666
Li5 Li6 3.230(11) 2_666
Li6 O803 1.969(10) .
Li6 O703 1.980(10) .
Li6 B6 2.411(11) 2_666
Li6 Li5 3.230(11) 2_666
C51 C52 1.424(6) .
C51 C55 1.434(7) .
C52 C53 1.411(8) .
C52 H52 0.9500 .
C53 C54 1.397(8) .
C53 H53 0.9500 .
C54 C55 1.440(7) .
C54 H54 0.9500 .
C55 H55 0.9500 .
C61 C62 1.410(6) .
C61 C65 1.411(7) .
C62 C63 1.436(7) .
C62 H62 0.9500 .
C63 C64 1.397(8) .
C63 H63 0.9500 .
C64 C65 1.418(7) .
C64 H64 0.9500 .
C65 H65 0.9500 .
C601 C602 1.484(9) .
C601 H60A 0.9800 .
C601 H60B 0.9800 .
C601 H60C 0.9800 .
C602 O603 1.432(8) .
C602 H60D 0.9900 .
C602 H60E 0.9900 .
O603 C604 1.435(7) .
C604 C605 1.475(9) .
C604 H60F 0.9900 .
C604 H60G 0.9900 .
C605 H60H 0.9800 .
C605 H60I 0.9800 .
C605 H60J 0.9800 .
C701 C702 1.411(10) .
C701 H70A 0.9800 .
C701 H70B 0.9800 .
C701 H70C 0.9800 .
C702 O703 1.410(7) .
C702 H70D 0.9900 .
C702 H70E 0.9900 .
O703 C704 1.484(10) .
C704 C705 1.407(15) .
C704 H70F 0.9900 .
C704 H70G 0.9900 .
C705 H70H 0.9800 .
C705 H70I 0.9800 .
C705 H70J 0.9800 .
C801 C82' 1.503(18) .
C801 C82" 1.86(6) .
C801 H80A 0.9599 .
C801 H80B 0.9600 .
C801 H80C 0.9600 .
C801 H80D 0.9600 .
C801 H80E 0.9601 .
C801 H80F 0.9599 .
C82' O803 1.570(13) .
C82' H80E 1.2261 .
C82' H82A 0.9900 .
C82' H82B 0.9900 .
C82" O803 1.50(3) .
C82" H80C 1.5619 .
C82" H82C 0.9900 .
C82" H82D 0.9900 .
O803 C84" 1.28(3) .
O803 C84' 1.39(3) .
C84' C85' 1.09(5) .
C84' H84A 0.9900 .
C84' H84B 0.9900 .
C85' H85A 0.9800 .
C85' H85B 0.9800 .
C85' H85C 0.9800 .
C84" C85" 1.59(3) .
C84" H84C 0.9900 .
C84" H84D 0.9900 .
C85" H85D 0.9800 .
C85" H85E 0.9800 .
C85" H85F 0.9800 .

loop_
_geom_torsion_atom_site_label_1
_geom_torsion_atom_site_label_2
_geom_torsion_atom_site_label_3
_geom_torsion_atom_site_label_4
_geom_torsion
_geom_torsion_site_symmetry_1
C23 Fe1 Li3 O503 -86.5(4) .
C13 Fe1 Li3 O503 99.4(5) .
C14 Fe1 Li3 O503 61.0(5) .
C24 Fe1 Li3 O503 -51.7(4) .
C22 Fe1 Li3 O503 -121.4(4) .
C15 Fe1 Li3 O503 71.7(4) .
C12 Fe1 Li3 O503 130.8(4) .
C25 Fe1 Li3 O503 -64.3(4) .
C11 Fe1 Li3 O503 116.2(5) .
C21 Fe1 Li3 O503 -109.3(5) .
C23 Fe1 Li3 C21 22.8(3) .
C13 Fe1 Li3 C21 -151.3(3) .
C14 Fe1 Li3 C21 170.3(2) .
C24 Fe1 Li3 C21 57.6(2) .
C22 Fe1 Li3 C21 -12.1(3) .
C15 Fe1 Li3 C21 -179.0(3) .
C12 Fe1 Li3 C21 -119.9(2) .
C25 Fe1 Li3 C21 45.0(2) .
C11 Fe1 Li3 C21 -134.5(3) .
C23 Fe1 Li3 C11 157.3(2) .
C13 Fe1 Li3 C11 -16.8(3) .
C14 Fe1 Li3 C11 -55.2(3) .
C24 Fe1 Li3 C11 -167.9(2) .
C22 Fe1 Li3 C11 122.4(2) .
C15 Fe1 Li3 C11 -44.4(2) .
C12 Fe1 Li3 C11 14.6(2) .
C25 Fe1 Li3 C11 179.5(3) .
C21 Fe1 Li3 C11 134.5(3) .
C23 Fe1 Li3 C25 -22.2(3) .
C13 Fe1 Li3 C25 163.7(3) .
C14 Fe1 Li3 C25 125.3(2) .
C24 Fe1 Li3 C25 12.6(2) .
C22 Fe1 Li3 C25 -57.1(2) .
C15 Fe1 Li3 C25 136.1(3) .
C12 Fe1 Li3 C25 -164.9(2) .
C11 Fe1 Li3 C25 -179.5(3) .
C21 Fe1 Li3 C25 -45.0(2) .
C23 Fe1 Li3 C15 -158.3(3) .
C13 Fe1 Li3 C15 27.7(3) .
C14 Fe1 Li3 C15 -10.8(3) .
C24 Fe1 Li3 C15 -123.5(2) .
C22 Fe1 Li3 C15 166.8(2) .
C12 Fe1 Li3 C15 59.0(2) .
C25 Fe1 Li3 C15 -136.1(3) .
C11 Fe1 Li3 C15 44.4(2) .
C21 Fe1 Li3 C15 179.0(3) .
C23 Fe1 Li3 Li4 91.7(4) .
C13 Fe1 Li3 Li4 -82.3(4) .
C14 Fe1 Li3 Li4 -120.7(3) .
C24 Fe1 Li3 Li4 126.5(3) .
C22 Fe1 Li3 Li4 56.9(3) .
C15 Fe1 Li3 Li4 -110.0(3) .
C12 Fe1 Li3 Li4 -50.9(3) .
C25 Fe1 Li3 Li4 113.9(3) .
C11 Fe1 Li3 Li4 -65.6(3) .
C21 Fe1 Li3 Li4 69.0(3) .
O303 Li2 Li4 Li3 74.6(6) .
O403 Li2 Li4 Li3 -95.5(5) .
O303 Li2 Li4 Li1 -71(3) .
O403 Li2 Li4 Li1 119(3) .
O503 Li3 Li4 Li2 105.1(6) .
C21 Li3 Li4 Li2 -28.2(3) .
C11 Li3 Li4 Li2 -115.8(3) .
C25 Li3 Li4 Li2 -24.2(5) .
C15 Li3 Li4 Li2 -120.3(4) .
Fe1 Li3 Li4 Li2 -72.9(4) .
O503 Li3 Li4 Li1 -79.6(6) .
C21 Li3 Li4 Li1 147.1(3) .
C11 Li3 Li4 Li1 59.5(3) .
C25 Li3 Li4 Li1 151.1(4) .
C15 Li3 Li4 Li1 55.0(4) .
Fe1 Li3 Li4 Li1 102.4(3) .
O203 Li1 Li4 Li2 12(3) .
O103 Li1 Li4 Li2 -173(2) .
O203 Li1 Li4 Li3 -134.2(5) .
O103 Li1 Li4 Li3 40.7(10) .
C23 Fe1 C11 C12 34.9(7) .
C13 Fe1 C11 C12 -36.7(3) .
C14 Fe1 C11 C12 -80.4(3) .
C24 Fe1 C11 C12 -163.7(6) .
C22 Fe1 C11 C12 72.7(4) .
C15 Fe1 C11 C12 -116.9(4) .
C25 Fe1 C11 C12 156.7(3) .
C21 Fe1 C11 C12 115.9(3) .
Li3 Fe1 C11 C12 157.3(4) .
C23 Fe1 C11 C15 151.8(6) .
C13 Fe1 C11 C15 80.1(3) .
C14 Fe1 C11 C15 36.5(3) .
C24 Fe1 C11 C15 -46.8(7) .
C22 Fe1 C11 C15 -170.5(3) .
C12 Fe1 C11 C15 116.9(4) .
C25 Fe1 C11 C15 -86.4(4) .
C21 Fe1 C11 C15 -127.3(3) .
Li3 Fe1 C11 C15 -85.9(4) .
C23 Fe1 C11 B1 -83.6(8) .
C13 Fe1 C11 B1 -155.3(6) .
C14 Fe1 C11 B1 161.1(6) .
C24 Fe1 C11 B1 77.8(8) .
C22 Fe1 C11 B1 -45.9(6) .
C15 Fe1 C11 B1 124.6(7) .
C12 Fe1 C11 B1 -118.5(6) .
C25 Fe1 C11 B1 38.2(6) .
C21 Fe1 C11 B1 -2.7(6) .
Li3 Fe1 C11 B1 38.7(5) .
C23 Fe1 C11 Li3 -122.3(6) .
C13 Fe1 C11 Li3 166.0(3) .
C14 Fe1 C11 Li3 122.3(3) .
C24 Fe1 C11 Li3 39.0(7) .
C22 Fe1 C11 Li3 -84.6(3) .
C15 Fe1 C11 Li3 85.9(4) .
C12 Fe1 C11 Li3 -157.3(4) .
C25 Fe1 C11 Li3 -0.6(3) .
C21 Fe1 C11 Li3 -41.4(3) .
O503 Li3 C11 C12 -128.5(6) .
C21 Li3 C11 C12 3.3(6) .
C25 Li3 C11 C12 -28.6(6) .
C15 Li3 C11 C12 -99.4(6) .
Fe1 Li3 C11 C12 -29.0(5) .
Li4 Li3 C11 C12 88.3(6) .
O503 Li3 C11 C15 -29.1(6) .
C21 Li3 C11 C15 102.7(4) .
C25 Li3 C11 C15 70.7(3) .
Fe1 Li3 C11 C15 70.4(3) .
Li4 Li3 C11 C15 -172.3(4) .
O503 Li3 C11 B1 110.0(6) .
C21 Li3 C11 B1 -118.2(4) .
C25 Li3 C11 B1 -150.2(4) .
C15 Li3 C11 B1 139.1(4) .
Fe1 Li3 C11 B1 -150.5(4) .
Li4 Li3 C11 B1 -33.2(3) .
O503 Li3 C11 Fe1 -99.5(6) .
C21 Li3 C11 Fe1 32.3(2) .
C25 Li3 C11 Fe1 0.4(2) .
C15 Li3 C11 Fe1 -70.4(3) .
Li4 Li3 C11 Fe1 117.3(2) .
C15 C11 C12 C13 0.1(5) .
B1 C11 C12 C13 -174.9(4) .
Fe1 C11 C12 C13 58.6(3) .
Li3 C11 C12 C13 87.9(6) .
C15 C11 C12 Fe1 -58.6(3) .
B1 C11 C12 Fe1 126.5(5) .
Li3 C11 C12 Fe1 29.3(5) .
C23 Fe1 C12 C13 73.5(4) .
C14 Fe1 C12 C13 -37.5(3) .
C24 Fe1 C12 C13 45.4(6) .
C22 Fe1 C12 C13 114.9(3) .
C15 Fe1 C12 C13 -81.8(3) .
C25 Fe1 C12 C13 -179.5(5) .
C11 Fe1 C12 C13 -120.6(4) .
C21 Fe1 C12 C13 156.5(3) .
Li3 Fe1 C12 C13 -141.0(3) .
C23 Fe1 C12 C11 -165.8(3) .
C13 Fe1 C12 C11 120.6(4) .
C14 Fe1 C12 C11 83.1(3) .
C24 Fe1 C12 C11 166.1(4) .
C22 Fe1 C12 C11 -124.4(3) .
C15 Fe1 C12 C11 38.9(3) .
C25 Fe1 C12 C11 -58.8(6) .
C21 Fe1 C12 C11 -82.8(3) .
Li3 Fe1 C12 C11 -20.4(3) .
C11 C12 C13 C14 -0.4(6) .
Fe1 C12 C13 C14 59.8(4) .
C11 C12 C13 Fe1 -60.3(3) .
C23 Fe1 C13 C12 -122.5(3) .
C14 Fe1 C13 C12 119.6(5) .
C24 Fe1 C13 C12 -161.3(3) .
C22 Fe1 C13 C12 -80.9(4) .
C15 Fe1 C13 C12 80.2(3) .
C25 Fe1 C13 C12 179.4(6) .
C11 Fe1 C13 C12 36.6(3) .
C21 Fe1 C13 C12 -51.7(6) .
Li3 Fe1 C13 C12 52.6(4) .
C23 Fe1 C13 C14 118.0(3) .
C24 Fe1 C13 C14 79.1(4) .
C22 Fe1 C13 C14 159.6(3) .
C15 Fe1 C13 C14 -39.3(3) .
C12 Fe1 C13 C14 -119.6(5) .
C25 Fe1 C13 C14 59.8(8) .
C11 Fe1 C13 C14 -82.9(3) .
C21 Fe1 C13 C14 -171.2(4) .
Li3 Fe1 C13 C14 -66.9(4) .
C12 C13 C14 C15 0.6(6) .
Fe1 C13 C14 C15 61.0(3) .
C12 C13 C14 Fe1 -60.4(4) .
C23 Fe1 C14 C13 -77.6(4) .
C24 Fe1 C14 C13 -119.5(3) .
C22 Fe1 C14 C13 -43.1(6) .
C15 Fe1 C14 C13 116.4(5) .
C12 Fe1 C14 C13 37.2(3) .
C25 Fe1 C14 C13 -159.9(3) .
C11 Fe1 C14 C13 80.4(3) .
C21 Fe1 C14 C13 165.6(7) .
Li3 Fe1 C14 C13 131.7(4) .
C23 Fe1 C14 C15 166.0(3) .
C13 Fe1 C14 C15 -116.4(5) .
C24 Fe1 C14 C15 124.1(3) .
C22 Fe1 C14 C15 -159.5(5) .
C12 Fe1 C14 C15 -79.2(3) .
C25 Fe1 C14 C15 83.7(4) .
C11 Fe1 C14 C15 -36.1(3) .
C21 Fe1 C14 C15 49.1(9) .
Li3 Fe1 C14 C15 15.3(4) .
C13 C14 C15 C11 -0.6(6) .
Fe1 C14 C15 C11 60.1(3) .
C13 C14 C15 Fe1 -60.7(3) .
C13 C14 C15 Li3 -81.4(6) .
Fe1 C14 C15 Li3 -20.7(5) .
C12 C11 C15 C14 0.4(5) .
B1 C11 C15 C14 175.0(5) .
Fe1 C11 C15 C14 -58.5(3) .
Li3 C11 C15 C14 -130.7(4) .
C12 C11 C15 Fe1 58.8(3) .
B1 C11 C15 Fe1 -126.6(5) .
Li3 C11 C15 Fe1 -72.3(2) .
C12 C11 C15 Li3 131.1(4) .
B1 C11 C15 Li3 -54.3(5) .
Fe1 C11 C15 Li3 72.3(2) .
C23 Fe1 C15 C14 -32.5(7) .
C13 Fe1 C15 C14 39.1(3) .
C24 Fe1 C15 C14 -75.3(4) .
C22 Fe1 C15 C14 148.6(7) .
C12 Fe1 C15 C14 82.9(4) .
C25 Fe1 C15 C14 -121.1(3) .
C11 Fe1 C15 C14 121.6(5) .
C21 Fe1 C15 C14 -165.2(3) .
Li3 Fe1 C15 C14 -164.0(4) .
C23 Fe1 C15 C11 -154.1(5) .
C13 Fe1 C15 C11 -82.5(3) .
C14 Fe1 C15 C11 -121.6(5) .
C24 Fe1 C15 C11 163.1(3) .
C22 Fe1 C15 C11 27.0(9) .
C12 Fe1 C15 C11 -38.7(3) .
C25 Fe1 C15 C11 117.3(3) .
C21 Fe1 C15 C11 73.2(4) .
Li3 Fe1 C15 C11 74.3(4) .
C23 Fe1 C15 Li3 131.5(6) .
C13 Fe1 C15 Li3 -156.9(3) .
C14 Fe1 C15 Li3 164.0(4) .
C24 Fe1 C15 Li3 88.7(3) .
C22 Fe1 C15 Li3 -47.3(8) .
C12 Fe1 C15 Li3 -113.0(3) .
C25 Fe1 C15 Li3 42.9(3) .
C11 Fe1 C15 Li3 -74.3(4) .
C21 Fe1 C15 Li3 -1.2(3) .
O503 Li3 C15 C14 -103.3(6) .
C21 Li3 C15 C14 21.8(7) .
C11 Li3 C15 C14 99.4(7) .
C25 Li3 C15 C14 -9.6(6) .
Fe1 Li3 C15 C14 21.0(5) .
Li4 Li3 C15 C14 107.7(6) .
O503 Li3 C15 C11 157.4(5) .
C21 Li3 C15 C11 -77.6(4) .
C25 Li3 C15 C11 -108.9(3) .
Fe1 Li3 C15 C11 -78.4(3) .
Li4 Li3 C15 C11 8.4(4) .
O503 Li3 C15 Fe1 -124.3(4) .
C21 Li3 C15 Fe1 0.8(2) .
C11 Li3 C15 Fe1 78.4(3) .
C25 Li3 C15 Fe1 -30.59(18) .
Li4 Li3 C15 Fe1 86.7(3) .
C23 Fe1 C21 C25 -78.9(3) .
C13 Fe1 C21 C25 -157.6(5) .
C14 Fe1 C21 C25 44.2(9) .
C24 Fe1 C21 C25 -36.1(3) .
C22 Fe1 C21 C25 -116.5(4) .
C15 Fe1 C21 C25 83.0(4) .
C12 Fe1 C21 C25 166.2(3) .
C11 Fe1 C21 C25 123.8(3) .
Li3 Fe1 C21 C25 81.8(3) .
C23 Fe1 C21 C22 37.6(3) .
C13 Fe1 C21 C22 -41.1(6) .
C14 Fe1 C21 C22 160.7(7) .
C24 Fe1 C21 C22 80.4(3) .
C15 Fe1 C21 C22 -160.5(3) .
C12 Fe1 C21 C22 -77.3(4) .
C25 Fe1 C21 C22 116.5(4) .
C11 Fe1 C21 C22 -119.7(3) .
Li3 Fe1 C21 C22 -161.7(4) .
C23 Fe1 C21 B2 153.6(5) .
C13 Fe1 C21 B2 74.9(7) .
C14 Fe1 C21 B2 -83.3(9) .
C24 Fe1 C21 B2 -163.6(5) .
C22 Fe1 C21 B2 116.0(5) .
C15 Fe1 C21 B2 -44.5(5) .
C12 Fe1 C21 B2 38.7(5) .
C25 Fe1 C21 B2 -127.5(6) .
C11 Fe1 C21 B2 -3.7(5) .
Li3 Fe1 C21 B2 -45.7(5) .
C23 Fe1 C21 Li3 -160.7(3) .
C13 Fe1 C21 Li3 120.6(5) .
C14 Fe1 C21 Li3 -37.6(8) .
C24 Fe1 C21 Li3 -117.9(3) .
C22 Fe1 C21 Li3 161.7(4) .
C15 Fe1 C21 Li3 1.2(3) .
C12 Fe1 C21 Li3 84.4(3) .
C25 Fe1 C21 Li3 -81.8(3) .
C11 Fe1 C21 Li3 42.0(3) .
O503 Li3 C21 C25 32.0(5) .
C11 Li3 C21 C25 -103.7(4) .
C15 Li3 C21 C25 -72.4(4) .
Fe1 Li3 C21 C25 -71.7(3) .
Li4 Li3 C21 C25 173.5(4) .
O503 Li3 C21 C22 127.2(6) .
C11 Li3 C21 C22 -8.5(6) .
C25 Li3 C21 C22 95.2(6) .
C15 Li3 C21 C22 22.8(6) .
Fe1 Li3 C21 C22 23.5(5) .
Li4 Li3 C21 C22 -91.3(6) .
O503 Li3 C21 B2 -111.8(6) .
C11 Li3 C21 B2 112.5(4) .
C25 Li3 C21 B2 -143.8(4) .
C15 Li3 C21 B2 143.8(4) .
Fe1 Li3 C21 B2 144.5(4) .
Li4 Li3 C21 B2 29.7(3) .
O503 Li3 C21 Fe1 103.7(5) .
C11 Li3 C21 Fe1 -32.0(2) .
C25 Li3 C21 Fe1 71.7(3) .
C15 Li3 C21 Fe1 -0.7(2) .
Li4 Li3 C21 Fe1 -114.9(3) .
C25 C21 C22 C23 -0.3(5) .
B2 C21 C22 C23 178.1(4) .
Fe1 C21 C22 C23 -59.0(3) .
Li3 C21 C22 C23 -83.1(6) .
C25 C21 C22 Fe1 58.8(3) .
B2 C21 C22 Fe1 -122.8(4) .
Li3 C21 C22 Fe1 -24.1(5) .
C13 Fe1 C22 C23 -79.3(4) .
C14 Fe1 C22 C23 -49.3(6) .
C24 Fe1 C22 C23 36.9(3) .
C15 Fe1 C22 C23 179.3(7) .
C12 Fe1 C22 C23 -120.6(3) .
C25 Fe1 C22 C23 81.2(3) .
C11 Fe1 C22 C23 -160.1(3) .
C21 Fe1 C22 C23 119.6(4) .
Li3 Fe1 C22 C23 135.9(4) .
C23 Fe1 C22 C21 -119.6(4) .
C13 Fe1 C22 C21 161.2(3) .
C14 Fe1 C22 C21 -168.8(4) .
C24 Fe1 C22 C21 -82.7(3) .
C15 Fe1 C22 C21 59.8(8) .
C12 Fe1 C22 C21 119.9(3) .
C25 Fe1 C22 C21 -38.4(3) .
C11 Fe1 C22 C21 80.3(3) .
Li3 Fe1 C22 C21 16.3(4) .
C21 C22 C23 C24 0.8(5) .
Fe1 C22 C23 C24 -60.1(3) .
C21 C22 C23 Fe1 61.0(3) .
C13 Fe1 C23 C24 -124.2(3) .
C14 Fe1 C23 C24 -83.4(4) .
C22 Fe1 C23 C24 119.6(5) .
C15 Fe1 C23 C24 -59.9(7) .
C12 Fe1 C23 C24 -163.8(3) .
C25 Fe1 C23 C24 39.1(3) .
C11 Fe1 C23 C24 170.6(5) .
C21 Fe1 C23 C24 81.9(3) .
Li3 Fe1 C23 C24 60.6(4) .
C13 Fe1 C23 C22 116.2(3) .
C14 Fe1 C23 C22 157.0(3) .
C24 Fe1 C23 C22 -119.6(5) .
C15 Fe1 C23 C22 -179.5(5) .
C12 Fe1 C23 C22 76.6(4) .
C25 Fe1 C23 C22 -80.5(3) .
C11 Fe1 C23 C22 51.1(7) .
C21 Fe1 C23 C22 -37.7(3) .
Li3 Fe1 C23 C22 -59.0(4) .
C22 C23 C24 C25 -1.1(5) .
Fe1 C23 C24 C25 -61.0(3) .
C22 C23 C24 Fe1 59.9(3) .
C13 Fe1 C24 C23 71.8(4) .
C14 Fe1 C24 C23 113.8(3) .
C22 Fe1 C24 C23 -37.9(3) .
C15 Fe1 C24 C23 155.2(3) .
C12 Fe1 C24 C23 38.8(6) .
C25 Fe1 C24 C23 -117.3(4) .
C11 Fe1 C24 C23 -169.5(5) .
C21 Fe1 C24 C23 -82.2(3) .
Li3 Fe1 C24 C23 -134.6(3) .
C23 Fe1 C24 C25 117.3(4) .
C13 Fe1 C24 C25 -170.9(3) .
C14 Fe1 C24 C25 -128.9(3) .
C22 Fe1 C24 C25 79.4(3) .
C15 Fe1 C24 C25 -87.5(3) .
C12 Fe1 C24 C25 156.1(5) .
C11 Fe1 C24 C25 -52.2(7) .
C21 Fe1 C24 C25 35.1(2) .
Li3 Fe1 C24 C25 -17.4(3) .
C22 C21 C25 C24 -0.4(5) .
B2 C21 C25 C24 -178.6(4) .
Fe1 C21 C25 C24 57.6(3) .
Li3 C21 C25 C24 131.7(4) .
C22 C21 C25 Fe1 -58.0(3) .
B2 C21 C25 Fe1 123.8(5) .
Li3 C21 C25 Fe1 74.1(2) .
C22 C21 C25 Li3 -132.0(4) .
B2 C21 C25 Li3 49.7(5) .
Fe1 C21 C25 Li3 -74.1(2) .
C23 C24 C25 C21 0.9(5) .
Fe1 C24 C25 C21 -59.5(3) .
C23 C24 C25 Fe1 60.5(3) .
C23 C24 C25 Li3 86.0(6) .
Fe1 C24 C25 Li3 25.5(5) .
C23 Fe1 C25 C21 84.5(3) .
C13 Fe1 C25 C21 148.0(6) .
C14 Fe1 C25 C21 -166.3(3) .
C24 Fe1 C25 C21 122.6(4) .
C22 Fe1 C25 C21 39.7(3) .
C15 Fe1 C25 C21 -120.9(3) .
C12 Fe1 C25 C21 -33.1(7) .
C11 Fe1 C25 C21 -75.9(3) .
Li3 Fe1 C25 C21 -76.4(3) .
C23 Fe1 C25 C24 -38.2(3) .
C13 Fe1 C25 C24 25.3(8) .
C14 Fe1 C25 C24 71.0(4) .
C22 Fe1 C25 C24 -82.9(3) .
C15 Fe1 C25 C24 116.4(3) .
C12 Fe1 C25 C24 -155.8(5) .
C11 Fe1 C25 C24 161.5(3) .
C21 Fe1 C25 C24 -122.6(4) .
Li3 Fe1 C25 C24 160.9(3) .
C23 Fe1 C25 Li3 160.9(3) .
C13 Fe1 C25 Li3 -135.6(7) .
C14 Fe1 C25 Li3 -89.9(3) .
C24 Fe1 C25 Li3 -160.9(3) .
C22 Fe1 C25 Li3 116.2(3) .
C15 Fe1 C25 Li3 -44.5(3) .
C12 Fe1 C25 Li3 43.3(6) .
C11 Fe1 C25 Li3 0.5(3) .
C21 Fe1 C25 Li3 76.4(3) .
O503 Li3 C25 C21 -153.7(4) .
C11 Li3 C25 C21 76.8(4) .
C15 Li3 C25 C21 107.1(4) .
Fe1 Li3 C25 C21 77.2(3) .
Li4 Li3 C25 C21 -7.3(4) .
O503 Li3 C25 C24 103.8(6) .
C21 Li3 C25 C24 -102.5(6) .
C11 Li3 C25 C24 -25.7(6) .
C15 Li3 C25 C24 4.5(6) .
Fe1 Li3 C25 C24 -25.3(5) .
Li4 Li3 C25 C24 -109.8(6) .
O503 Li3 C25 Fe1 129.1(4) .
C21 Li3 C25 Fe1 -77.2(3) .
C11 Li3 C25 Fe1 -0.4(2) .
C15 Li3 C25 Fe1 29.87(19) .
Li4 Li3 C25 Fe1 -84.5(4) .
C42 Fe2 C31 C35 153.4(4) .
C43 Fe2 C31 C35 -171.3(5) .
C44 Fe2 C31 C35 37.8(14) .
C32 Fe2 C31 C35 -116.1(5) .
C33 Fe2 C31 C35 -80.1(4) .
C34 Fe2 C31 C35 -36.5(4) .
C45 Fe2 C31 C35 71.1(5) .
C41 Fe2 C31 C35 110.6(4) .
C42 Fe2 C31 C32 -90.6(4) .
C43 Fe2 C31 C32 -55.2(6) .
C44 Fe2 C31 C32 153.9(12) .
C33 Fe2 C31 C32 36.0(4) .
C35 Fe2 C31 C32 116.1(5) .
C34 Fe2 C31 C32 79.6(4) .
C45 Fe2 C31 C32 -172.9(4) .
C41 Fe2 C31 C32 -133.3(4) .
C42 Fe2 C31 B3 33.2(6) .
C43 Fe2 C31 B3 68.5(7) .
C44 Fe2 C31 B3 -82.3(14) .
C32 Fe2 C31 B3 123.8(7) .
C33 Fe2 C31 B3 159.8(6) .
C35 Fe2 C31 B3 -120.1(6) .
C34 Fe2 C31 B3 -156.6(6) .
C45 Fe2 C31 B3 -49.1(6) .
C41 Fe2 C31 B3 -9.6(5) .
C35 C31 C32 C33 -0.3(6) .
B3 C31 C32 C33 177.0(5) .
Fe2 C31 C32 C33 -58.7(4) .
C35 C31 C32 Fe2 58.4(3) .
B3 C31 C32 Fe2 -124.3(5) .
C42 Fe2 C32 C33 -128.9(4) .
C43 Fe2 C32 C33 -84.8(5) .
C44 Fe2 C32 C33 -47.2(7) .
C35 Fe2 C32 C33 83.6(4) .
C34 Fe2 C32 C33 38.8(4) .
C45 Fe2 C32 C33 150.7(13) .
C41 Fe2 C32 C33 -171.2(4) .
C31 Fe2 C32 C33 122.5(5) .
C42 Fe2 C32 C31 108.5(4) .
C43 Fe2 C32 C31 152.7(4) .
C44 Fe2 C32 C31 -169.8(6) .
C33 Fe2 C32 C31 -122.5(5) .
C35 Fe2 C32 C31 -39.0(3) .
C34 Fe2 C32 C31 -83.7(4) .
C45 Fe2 C32 C31 28.2(15) .
C41 Fe2 C32 C31 66.3(4) .
C31 C32 C33 C34 -0.2(6) .
Fe2 C32 C33 C34 -60.5(4) .
C31 C32 C33 Fe2 60.4(4) .
C42 Fe2 C33 C32 74.1(5) .
C43 Fe2 C33 C32 113.6(4) .
C44 Fe2 C33 C32 155.9(4) .
C35 Fe2 C33 C32 -78.3(4) .
C34 Fe2 C33 C32 -117.1(5) .
C45 Fe2 C33 C32 -168.8(4) .
C41 Fe2 C33 C32 39.4(14) .
C31 Fe2 C33 C32 -35.5(3) .
C42 Fe2 C33 C34 -168.7(4) .
C43 Fe2 C33 C34 -129.2(4) .
C44 Fe2 C33 C34 -86.9(4) .
C32 Fe2 C33 C34 117.1(5) .
C35 Fe2 C33 C34 38.8(3) .
C45 Fe2 C33 C34 -51.7(6) .
C41 Fe2 C33 C34 156.5(11) .
C31 Fe2 C33 C34 81.7(4) .
C32 C33 C34 C35 0.5(6) .
Fe2 C33 C34 C35 -59.9(4) .
C32 C33 C34 Fe2 60.4(4) .
C42 Fe2 C34 C33 48.1(15) .
C43 Fe2 C34 C33 71.4(5) .
C44 Fe2 C34 C33 109.6(4) .
C32 Fe2 C34 C33 -38.9(3) .
C35 Fe2 C34 C33 -117.6(5) .
C45 Fe2 C34 C33 153.3(4) .
C41 Fe2 C34 C33 -171.9(4) .
C31 Fe2 C34 C33 -82.1(4) .
C42 Fe2 C34 C35 165.7(12) .
C43 Fe2 C34 C35 -171.0(4) .
C44 Fe2 C34 C35 -132.8(4) .
C32 Fe2 C34 C35 78.7(4) .
C33 Fe2 C34 C35 117.6(5) .
C45 Fe2 C34 C35 -89.1(4) .
C41 Fe2 C34 C35 -54.3(6) .
C31 Fe2 C34 C35 35.5(3) .
C32 C31 C35 C34 0.6(6) .
B3 C31 C35 C34 -176.8(5) .
Fe2 C31 C35 C34 58.9(4) .
C32 C31 C35 Fe2 -58.3(3) .
B3 C31 C35 Fe2 124.4(5) .
C33 C34 C35 C31 -0.7(7) .
Fe2 C34 C35 C31 -60.7(4) .
C33 C34 C35 Fe2 60.0(4) .
C42 Fe2 C35 C31 -52.3(6) .
C43 Fe2 C35 C31 158.8(11) .
C44 Fe2 C35 C31 -170.6(3) .
C32 Fe2 C35 C31 39.2(3) .
C33 Fe2 C35 C31 83.6(4) .
C34 Fe2 C35 C31 122.1(5) .
C45 Fe2 C35 C31 -129.3(4) .
C41 Fe2 C35 C31 -86.0(4) .
C42 Fe2 C35 C34 -174.4(5) .
C43 Fe2 C35 C34 36.7(14) .
C44 Fe2 C35 C34 67.3(5) .
C32 Fe2 C35 C34 -82.8(4) .
C33 Fe2 C35 C34 -38.5(4) .
C45 Fe2 C35 C34 108.6(4) .
C41 Fe2 C35 C34 151.9(4) .
C31 Fe2 C35 C34 -122.1(5) .
C43 Fe2 C41 C42 -36.6(4) .
C44 Fe2 C41 C42 -79.2(4) .
C32 Fe2 C41 C42 74.4(4) .
C33 Fe2 C41 C42 41.4(13) .
C35 Fe2 C41 C42 154.7(4) .
C34 Fe2 C41 C42 -168.7(4) .
C45 Fe2 C41 C42 -116.7(5) .
C31 Fe2 C41 C42 112.7(4) .
C42 Fe2 C41 C45 116.7(5) .
C43 Fe2 C41 C45 80.1(4) .
C44 Fe2 C41 C45 37.5(4) .
C32 Fe2 C41 C45 -168.8(4) .
C33 Fe2 C41 C45 158.1(11) .
C35 Fe2 C41 C45 -88.5(4) .
C34 Fe2 C41 C45 -52.0(5) .
C31 Fe2 C41 C45 -130.6(3) .
C42 Fe2 C41 B4 -122.3(7) .
C43 Fe2 C41 B4 -158.9(6) .
C44 Fe2 C41 B4 158.5(6) .
C32 Fe2 C41 B4 -47.9(6) .
C33 Fe2 C41 B4 -80.9(13) .
C35 Fe2 C41 B4 32.4(6) .
C34 Fe2 C41 B4 69.0(7) .
C45 Fe2 C41 B4 121.0(6) .
C31 Fe2 C41 B4 -9.6(5) .
C45 C41 C42 C43 1.7(6) .
B4 C41 C42 C43 -177.4(5) .
Fe2 C41 C42 C43 60.0(4) .
C45 C41 C42 Fe2 -58.3(3) .
B4 C41 C42 Fe2 122.7(5) .
C44 Fe2 C42 C43 -37.0(3) .
C32 Fe2 C42 C43 110.6(4) .
C33 Fe2 C42 C43 68.3(5) .
C35 Fe2 C42 C43 -170.7(5) .
C34 Fe2 C42 C43 28.2(15) .
C45 Fe2 C42 C43 -82.0(4) .
C41 Fe2 C42 C43 -121.0(5) .
C31 Fe2 C42 C43 154.3(4) .
C43 Fe2 C42 C41 121.0(5) .
C44 Fe2 C42 C41 83.9(4) .
C32 Fe2 C42 C41 -128.5(3) .
C33 Fe2 C42 C41 -170.8(3) .
C35 Fe2 C42 C41 -49.7(6) .
C34 Fe2 C42 C41 149.2(13) .
C45 Fe2 C42 C41 39.0(3) .
C31 Fe2 C42 C41 -84.7(4) .
C41 C42 C43 C44 -1.6(7) .
Fe2 C42 C43 C44 59.9(4) .
C41 C42 C43 Fe2 -61.5(4) .
C42 Fe2 C43 C44 -119.3(5) .
C32 Fe2 C43 C44 151.5(4) .
C33 Fe2 C43 C44 108.3(4) .
C35 Fe2 C43 C44 37.2(14) .
C34 Fe2 C43 C44 67.6(5) .
C45 Fe2 C43 C44 -38.9(4) .
C41 Fe2 C43 C44 -82.6(4) .
C31 Fe2 C43 C44 -171.2(4) .
C44 Fe2 C43 C42 119.3(5) .
C32 Fe2 C43 C42 -89.2(4) .
C33 Fe2 C43 C42 -132.4(4) .
C35 Fe2 C43 C42 156.5(12) .
C34 Fe2 C43 C42 -173.1(4) .
C45 Fe2 C43 C42 80.3(4) .
C41 Fe2 C43 C42 36.7(3) .
C31 Fe2 C43 C42 -51.9(6) .
C42 C43 C44 C45 0.8(7) .
Fe2 C43 C44 C45 60.0(4) .
C42 C43 C44 Fe2 -59.2(4) .
C42 Fe2 C44 C43 37.8(4) .
C32 Fe2 C44 C43 -56.3(8) .
C33 Fe2 C44 C43 -88.4(5) .
C35 Fe2 C44 C43 -170.7(4) .
C34 Fe2 C44 C43 -131.4(4) .
C45 Fe2 C44 C43 118.2(6) .
C41 Fe2 C44 C43 81.5(4) .
C31 Fe2 C44 C43 158.2(11) .
C42 Fe2 C44 C45 -80.4(4) .
C43 Fe2 C44 C45 -118.2(6) .
C32 Fe2 C44 C45 -174.5(5) .
C33 Fe2 C44 C45 153.4(4) .
C35 Fe2 C44 C45 71.1(5) .
C34 Fe2 C44 C45 110.4(5) .
C41 Fe2 C44 C45 -36.7(4) .
C31 Fe2 C44 C45 40.0(15) .
C42 C41 C45 C44 -1.2(6) .
B4 C41 C45 C44 177.9(5) .
Fe2 C41 C45 C44 -58.7(4) .
C42 C41 C45 Fe2 57.5(3) .
B4 C41 C45 Fe2 -123.4(5) .
C43 C44 C45 C41 0.3(7) .
Fe2 C44 C45 C41 60.4(4) .
C43 C44 C45 Fe2 -60.1(4) .
C42 Fe2 C45 C41 -39.0(3) .
C43 Fe2 C45 C41 -83.0(4) .
C44 Fe2 C45 C41 -120.4(6) .
C32 Fe2 C45 C41 46.1(14) .
C33 Fe2 C45 C41 -172.3(5) .
C35 Fe2 C45 C41 109.0(3) .
C34 Fe2 C45 C41 152.9(3) .
C31 Fe2 C45 C41 69.2(4) .
C42 Fe2 C45 C44 81.4(5) .
C43 Fe2 C45 C44 37.4(4) .
C32 Fe2 C45 C44 166.5(12) .
C33 Fe2 C45 C44 -51.9(7) .
C35 Fe2 C45 C44 -130.6(5) .
C34 Fe2 C45 C44 -86.7(5) .
C41 Fe2 C45 C44 120.4(6) .
C31 Fe2 C45 C44 -170.4(4) .
C101 C102 O103 C104 -86.8(10) .
C101 C102 O103 Li1 92.3(10) .
O203 Li1 O103 C104 -72.1(7) .
Li4 Li1 O103 C104 112.9(10) .
O203 Li1 O103 C102 108.8(6) .
Li4 Li1 O103 C102 -66.2(11) .
C102 O103 C104 C105 -173.5(7) .
Li1 O103 C104 C105 7.3(10) .
C201 C202 O203 C204 76.1(16) .
C201 C202 O203 Li1 -120.5(10) .
O103 Li1 O203 C204 -51.0(15) .
Li4 Li1 O203 C204 126.2(14) .
O103 Li1 O203 C202 148.3(7) .
Li4 Li1 O203 C202 -34.4(8) .
C202 O203 C204 C205 163(3) .
Li1 O203 C204 C205 1(4) .
C301 C302 O303 C304 104.3(8) .
C301 C302 O303 Li2 -87.6(8) .
O403 Li2 O303 C304 -124.7(6) .
Li4 Li2 O303 C304 63.7(8) .
O403 Li2 O303 C302 68.4(7) .
Li4 Li2 O303 C302 -103.3(7) .
C302 O303 C304 C305 101.3(7) .
Li2 O303 C304 C305 -66.4(9) .
C401 C402 O403 C404 84.9(8) .
C401 C402 O403 Li2 -83.9(8) .
O303 Li2 O403 C404 76.8(7) .
Li4 Li2 O403 C404 -111.2(6) .
O303 Li2 O403 C402 -116.1(5) .
Li4 Li2 O403 C402 55.8(7) .
C402 O403 C404 C405 172.0(6) .
Li2 O403 C404 C405 -20.3(9) .
C501 C502 O503 C504 -73.3(7) .
C501 C502 O503 Li3 119.7(6) .
C21 Li3 O503 C504 128.0(6) .
C11 Li3 O503 C504 -115.3(7) .
C25 Li3 O503 C504 144.8(5) .
C15 Li3 O503 C504 -130.4(5) .
Fe1 Li3 O503 C504 -173.9(5) .
Li4 Li3 O503 C504 8.4(8) .
C21 Li3 O503 C502 -66.2(7) .
C11 Li3 O503 C502 50.5(8) .
C25 Li3 O503 C502 -49.4(5) .
C15 Li3 O503 C502 35.3(6) .
Fe1 Li3 O503 C502 -8.1(7) .
Li4 Li3 O503 C502 174.2(5) .
C502 O503 C504 C505 162.0(6) .
Li3 O503 C504 C505 -30.3(9) .
C64 Fe3 C51 C52 148.3(10) .
C53 Fe3 C51 C52 36.6(3) .
C63 Fe3 C51 C52 -48.1(5) .
C54 Fe3 C51 C52 79.7(3) .
C65 Fe3 C51 C52 -170.7(3) .
C62 Fe3 C51 C52 -88.0(3) .
C55 Fe3 C51 C52 116.9(4) .
C61 Fe3 C51 C52 -130.7(3) .
C64 Fe3 C51 C55 31.3(12) .
C53 Fe3 C51 C55 -80.3(3) .
C63 Fe3 C51 C55 -165.1(4) .
C52 Fe3 C51 C55 -116.9(4) .
C54 Fe3 C51 C55 -37.2(3) .
C65 Fe3 C51 C55 72.3(4) .
C62 Fe3 C51 C55 155.0(3) .
C61 Fe3 C51 C55 112.3(3) .
C64 Fe3 C51 B5 -88.8(12) .
C53 Fe3 C51 B5 159.6(5) .
C63 Fe3 C51 B5 74.8(6) .
C52 Fe3 C51 B5 122.9(6) .
C54 Fe3 C51 B5 -157.3(5) .
C65 Fe3 C51 B5 -47.8(6) .
C62 Fe3 C51 B5 34.9(5) .
C55 Fe3 C51 B5 -120.1(6) .
C61 Fe3 C51 B5 -7.8(5) .
C55 C51 C52 C53 -0.5(5) .
B5 C51 C52 C53 177.4(4) .
Fe3 C51 C52 C53 -59.0(3) .
C55 C51 C52 Fe3 58.5(3) .
B5 C51 C52 Fe3 -123.5(4) .
C64 Fe3 C52 C53 -47.3(6) .
C63 Fe3 C52 C53 -83.0(4) .
C54 Fe3 C52 C53 37.9(3) .
C65 Fe3 C52 C53 161.1(11) .
C62 Fe3 C52 C53 -127.6(3) .
C55 Fe3 C52 C53 82.6(4) .
C61 Fe3 C52 C53 -167.6(3) .
C51 Fe3 C52 C53 121.2(4) .
C64 Fe3 C52 C51 -168.5(4) .
C53 Fe3 C52 C51 -121.2(4) .
C63 Fe3 C52 C51 155.7(3) .
C54 Fe3 C52 C51 -83.3(3) .
C65 Fe3 C52 C51 39.9(13) .
C62 Fe3 C52 C51 111.2(3) .
C55 Fe3 C52 C51 -38.7(3) .
C61 Fe3 C52 C51 71.1(4) .
C51 C52 C53 C54 0.3(6) .
Fe3 C52 C53 C54 -60.8(4) .
C51 C52 C53 Fe3 61.1(3) .
C64 Fe3 C53 C54 -86.5(4) .
C63 Fe3 C53 C54 -128.6(4) .
C52 Fe3 C53 C54 118.1(4) .
C65 Fe3 C53 C54 -54.9(5) .
C62 Fe3 C53 C54 -167.1(3) .
C55 Fe3 C53 C54 38.8(3) .
C61 Fe3 C53 C54 169.6(9) .
C51 Fe3 C53 C54 82.0(3) .
C64 Fe3 C53 C52 155.4(3) .
C63 Fe3 C53 C52 113.3(3) .
C54 Fe3 C53 C52 -118.1(4) .
C65 Fe3 C53 C52 -173.0(4) .
C62 Fe3 C53 C52 74.7(4) .
C55 Fe3 C53 C52 -79.4(3) .
C61 Fe3 C53 C52 51.4(11) .
C51 Fe3 C53 C52 -36.1(3) .
C52 C53 C54 C55 0.0(6) .
Fe3 C53 C54 C55 -60.7(3) .
C52 C53 C54 Fe3 60.7(3) .
C64 Fe3 C54 C53 109.4(4) .
C63 Fe3 C54 C53 69.6(5) .
C52 Fe3 C54 C53 -38.3(3) .
C65 Fe3 C54 C53 152.0(3) .
C62 Fe3 C54 C53 46.6(11) .
C55 Fe3 C54 C53 -117.9(5) .
C61 Fe3 C54 C53 -175.5(4) .
C51 Fe3 C54 C53 -81.5(3) .
C64 Fe3 C54 C55 -132.7(4) .
C53 Fe3 C54 C55 117.9(5) .
C63 Fe3 C54 C55 -172.5(4) .
C52 Fe3 C54 C55 79.5(3) .
C65 Fe3 C54 C55 -90.1(4) .
C62 Fe3 C54 C55 164.5(9) .
C61 Fe3 C54 C55 -57.7(6) .
C51 Fe3 C54 C55 36.4(3) .
C52 C51 C55 C54 0.5(5) .
B5 C51 C55 C54 -177.5(4) .
Fe3 C51 C55 C54 58.4(3) .
C52 C51 C55 Fe3 -57.9(3) .
B5 C51 C55 Fe3 124.1(4) .
C53 C54 C55 C51 -0.3(5) .
Fe3 C54 C55 C51 -60.4(3) .
C53 C54 C55 Fe3 60.1(3) .
C64 Fe3 C55 C51 -172.4(3) .
C53 Fe3 C55 C51 82.7(3) .
C63 Fe3 C55 C51 147.2(10) .
C52 Fe3 C55 C51 38.6(3) .
C54 Fe3 C55 C51 120.7(5) .
C65 Fe3 C55 C51 -129.9(3) .
C62 Fe3 C55 C51 -51.6(6) .
C61 Fe3 C55 C51 -87.0(3) .
C64 Fe3 C55 C54 66.9(4) .
C53 Fe3 C55 C54 -37.9(4) .
C63 Fe3 C55 C54 26.5(12) .
C52 Fe3 C55 C54 -82.1(4) .
C65 Fe3 C55 C54 109.4(4) .
C62 Fe3 C55 C54 -172.3(5) .
C61 Fe3 C55 C54 152.4(4) .
C51 Fe3 C55 C54 -120.7(5) .
C64 Fe3 C61 C62 -80.4(4) .
C53 Fe3 C61 C62 28.5(11) .
C63 Fe3 C61 C62 -37.0(3) .
C52 Fe3 C61 C62 71.1(4) .
C54 Fe3 C61 C62 -165.6(4) .
C65 Fe3 C61 C62 -117.8(4) .
C55 Fe3 C61 C62 154.7(3) .
C51 Fe3 C61 C62 111.5(3) .
C64 Fe3 C61 C65 37.4(3) .
C53 Fe3 C61 C65 146.3(10) .
C63 Fe3 C61 C65 80.8(4) .
C52 Fe3 C61 C65 -171.1(3) .
C54 Fe3 C61 C65 -47.9(6) .
C62 Fe3 C61 C65 117.8(4) .
C55 Fe3 C61 C65 -87.5(4) .
C51 Fe3 C61 C65 -130.7(3) .
C64 Fe3 C61 B6 158.1(6) .
C53 Fe3 C61 B6 -93.0(11) .
C63 Fe3 C61 B6 -158.5(6) .
C52 Fe3 C61 B6 -50.4(6) .
C54 Fe3 C61 B6 72.9(8) .
C65 Fe3 C61 B6 120.7(6) .
C62 Fe3 C61 B6 -121.5(7) .
C55 Fe3 C61 B6 33.2(6) .
C51 Fe3 C61 B6 -10.0(6) .
C65 C61 C62 C63 0.0(5) .
B6 C61 C62 C63 -174.7(4) .
Fe3 C61 C62 C63 58.3(3) .
C65 C61 C62 Fe3 -58.3(3) .
B6 C61 C62 Fe3 127.0(5) .
C64 Fe3 C62 C61 82.6(4) .
C53 Fe3 C62 C61 -172.7(3) .
C63 Fe3 C62 C61 121.3(5) .
C52 Fe3 C62 C61 -130.6(3) .
C54 Fe3 C62 C61 149.9(10) .
C65 Fe3 C62 C61 38.1(3) .
C55 Fe3 C62 C61 -52.1(6) .
C51 Fe3 C62 C61 -87.3(3) .
C64 Fe3 C62 C63 -38.7(4) .
C53 Fe3 C62 C63 66.0(5) .
C52 Fe3 C62 C63 108.0(4) .
C54 Fe3 C62 C63 28.5(12) .
C65 Fe3 C62 C63 -83.3(4) .
C55 Fe3 C62 C63 -173.4(5) .
C61 Fe3 C62 C63 -121.3(5) .
C51 Fe3 C62 C63 151.3(4) .
C61 C62 C63 C64 -0.2(6) .
Fe3 C62 C63 C64 60.1(3) .
C61 C62 C63 Fe3 -60.3(3) .
C53 Fe3 C63 C64 110.3(4) .
C52 Fe3 C63 C64 152.4(3) .
C54 Fe3 C63 C64 71.4(4) .
C65 Fe3 C63 C64 -38.2(3) .
C62 Fe3 C63 C64 -116.6(5) .
C55 Fe3 C63 C64 50.0(11) .
C61 Fe3 C63 C64 -80.9(4) .
C51 Fe3 C63 C64 -175.1(4) .
C64 Fe3 C63 C62 116.6(5) .
C53 Fe3 C63 C62 -133.1(4) .
C52 Fe3 C63 C62 -91.0(4) .
C54 Fe3 C63 C62 -171.9(3) .
C65 Fe3 C63 C62 78.4(4) .
C55 Fe3 C63 C62 166.6(9) .
C61 Fe3 C63 C62 35.7(3) .
C51 Fe3 C63 C62 -58.5(6) .
C62 C63 C64 C65 0.3(6) .
Fe3 C63 C64 C65 61.2(4) .
C62 C63 C64 Fe3 -60.9(3) .
C53 Fe3 C64 C63 -85.3(4) .
C52 Fe3 C64 C63 -53.5(6) .
C54 Fe3 C64 C63 -127.4(4) .
C65 Fe3 C64 C63 118.6(5) .
C62 Fe3 C64 C63 39.4(3) .
C55 Fe3 C64 C63 -166.5(3) .
C61 Fe3 C64 C63 82.3(3) .
C51 Fe3 C64 C63 167.6(10) .
C53 Fe3 C64 C65 156.1(3) .
C63 Fe3 C64 C65 -118.6(5) .
C52 Fe3 C64 C65 -172.1(4) .
C54 Fe3 C64 C65 114.0(4) .
C62 Fe3 C64 C65 -79.1(3) .
C55 Fe3 C64 C65 75.0(4) .
C61 Fe3 C64 C65 -36.3(3) .
C51 Fe3 C64 C65 49.0(12) .
C62 C61 C65 C64 0.2(5) .
B6 C61 C65 C64 174.9(4) .
Fe3 C61 C65 C64 -58.3(3) .
C62 C61 C65 Fe3 58.5(3) .
B6 C61 C65 Fe3 -126.8(5) .
C63 C64 C65 C61 -0.3(6) .
Fe3 C64 C65 C61 60.8(3) .
C63 C64 C65 Fe3 -61.1(4) .
C64 Fe3 C65 C61 -120.4(5) .
C53 Fe3 C65 C61 -167.0(4) .
C63 Fe3 C65 C61 -82.7(3) .
C52 Fe3 C65 C61 37.7(13) .
C54 Fe3 C65 C61 156.4(3) .
C62 Fe3 C65 C61 -38.0(3) .
C55 Fe3 C65 C61 111.8(3) .
C51 Fe3 C65 C61 70.8(4) .
C53 Fe3 C65 C64 -46.5(6) .
C63 Fe3 C65 C64 37.7(3) .
C52 Fe3 C65 C64 158.1(11) .
C54 Fe3 C65 C64 -83.2(4) .
C62 Fe3 C65 C64 82.4(4) .
C55 Fe3 C65 C64 -127.8(4) .
C61 Fe3 C65 C64 120.4(5) .
C51 Fe3 C65 C64 -168.8(3) .
C601 C602 O603 C604 78.8(8) .
C601 C602 O603 Li5 -109.1(7) .
B5 Li5 O603 C602 163.5(4) 2_666
Li5 Li5 O603 C602 -139.8(7) 2_666
Li6 Li5 O603 C602 101.7(6) 2_666
B5 Li5 O603 C604 -25.3(7) 2_666
Li5 Li5 O603 C604 31.4(9) 2_666
Li6 Li5 O603 C604 -87.2(6) 2_666
C602 O603 C604 C605 86.2(8) .
Li5 O603 C604 C605 -85.2(7) .
C701 C702 O703 C704 176.9(8) .
C701 C702 O703 Li6 12.6(11) .
O803 Li6 O703 C702 96.0(7) .
B6 Li6 O703 C702 -40.6(9) 2_666
Li5 Li6 O703 C702 -108.5(8) 2_666
O803 Li6 O703 C704 -68.3(7) .
B6 Li6 O703 C704 155.2(7) 2_666
Li5 Li6 O703 C704 87.2(8) 2_666
C702 O703 C704 C705 65.5(11) .
Li6 O703 C704 C705 -127.5(9) .
C82" C801 C82' O803 13.7(14) .
C82' C801 C82" O803 -14.1(14) .
C801 C82" O803 C84" 70(3) .
C801 C82" O803 C84' 130(2) .
C801 C82" O803 C82' 13.2(13) .
C801 C82" O803 Li6 -113.3(9) .
C801 C82' O803 C84" -137(3) .
C801 C82' O803 C84' -64(3) .
C801 C82' O803 C82" -17(2) .
C801 C82' O803 Li6 106.5(10) .
O703 Li6 O803 C84" 25(3) .
B6 Li6 O803 C84" 167(3) 2_666
Li5 Li6 O803 C84" -139(3) 2_666
O703 Li6 O803 C84' -91(4) .
B6 Li6 O803 C84' 51(4) 2_666
Li5 Li6 O803 C84' 105(4) 2_666
O703 Li6 O803 C82" -152(3) .
B6 Li6 O803 C82" -10(3) 2_666
Li5 Li6 O803 C82" 45(3) 2_666
O703 Li6 O803 C82' 100.7(8) .
B6 Li6 O803 C82' -117.5(8) 2_666
Li5 Li6 O803 C82' -62.9(9) 2_666
C84" O803 C84' C85' -83(7) .
C82" O803 C84' C85' 150(8) .
C82' O803 C84' C85' -140(6) .
Li6 O803 C84' C85' 51(9) .
C84' O803 C84" C85" 58(4) .
C82" O803 C84" C85" 101(4) .
C82' O803 C84" C85" 173(5) .
Li6 O803 C84" C85" -76(5) .
